data_4306751
loop_
_publ_author_name
'Atsushi Kunishita'
'Minoru Kubo'
'Hirohito Ishimaru'
'Takashi Ogura'
'Hideki Sugimoto'
'Shinobu Itoh'

_publ_section_title
;
H2O2-Reactivity of Copper(II) Complexes Supported by
Tris[(pyridin-2-yl)methyl]amine Ligands with 6-Phenyl Substituents
;
_journal_name_full 'Inorganic Chemistry'
_journal_page_first 12032
_journal_page_last 12039
_journal_paper_doi 10.1021/ic801568g
_journal_volume 47
_journal_year 2008
_chemical_formula_moiety 'C32 H30 Cl2 Cu N5 O8 '
_chemical_formula_sum 'C32 H30 Cl2 Cu N5 O8'
_chemical_formula_weight 747.07
_space_group_IT_number 14
_symmetry_cell_setting monoclinic
_symmetry_Int_Tables_number 14
_symmetry_space_group_name_Hall '-P 2yn'
_symmetry_space_group_name_H-M 'P 1 21/n 1'
_cell_angle_alpha 90.0000
_cell_angle_beta 99.98(2)
_cell_angle_gamma 90.0000
_cell_formula_units_Z 4
_cell_length_a 14.696(8)
_cell_length_b 11.748(6)
_cell_length_c 18.660(14)
_cell_measurement_reflns_used 18677
_cell_measurement_temperature 153.1
_cell_measurement_theta_max 27.5
_cell_measurement_theta_min 3.2
_cell_volume 3173(3)
_computing_cell_refinement PROCESS-AUTO
_computing_data_collection PROCESS-AUTO
_computing_data_reduction CrystalStructure
_computing_publication_material 'CrystalStructure 3.8'
_computing_structure_refinement CRYSTALS
_computing_structure_solution SIR92
_diffrn_detector_area_resol_mean 10.00
_diffrn_measured_fraction_theta_full 0.987
_diffrn_measured_fraction_theta_max 0.987
_diffrn_measurement_device_type 'Rigaku RAXIS-RAPID'
_diffrn_measurement_method \w
_diffrn_radiation_type 'Mo K\a'
_diffrn_radiation_wavelength 0.71075
_diffrn_reflns_av_R_equivalents 0.048
_diffrn_reflns_limit_h_max 19
_diffrn_reflns_limit_h_min -19
_diffrn_reflns_limit_k_max 15
_diffrn_reflns_limit_k_min -15
_diffrn_reflns_limit_l_max 24
_diffrn_reflns_limit_l_min -24
_diffrn_reflns_number 28922
_diffrn_reflns_theta_full 27.48
_diffrn_reflns_theta_max 27.48
_exptl_absorpt_coefficient_mu 0.918
_exptl_absorpt_correction_T_max 0.912
_exptl_absorpt_correction_T_min 0.912
_exptl_absorpt_correction_type none
_exptl_crystal_colour blue
_exptl_crystal_density_diffrn 1.564
_exptl_crystal_density_method 'not measured'
_exptl_crystal_description block
_exptl_crystal_F_000 1536.00
_exptl_crystal_size_max 0.30
_exptl_crystal_size_mid 0.20
_exptl_crystal_size_min 0.10
_refine_diff_density_max 0.86
_refine_diff_density_min -0.62
_refine_ls_extinction_method none
_refine_ls_goodness_of_fit_ref 0.947
_refine_ls_hydrogen_treatment refall
_refine_ls_number_parameters 460
_refine_ls_number_reflns 4744
_refine_ls_R_factor_gt 0.0343
_refine_ls_shift/su_max 0.0000
_refine_ls_structure_factor_coef F
_refine_ls_weighting_details 'w = 1/[0.0002Fo^2^ + 0.8000\s(Fo^2^)]'
_refine_ls_weighting_scheme calc
_refine_ls_wR_factor_ref 0.0354
_reflns_number_gt 3494
_reflns_number_total 7180
_reflns_threshold_expression F^2^>2.0\s(F^2^)
_cod_data_source_file ic801568g_si_002_2.cif
_cod_data_source_block '_2'
_cod_original_formula_sum 'C32 H30 Cl2 Cu N5 O8 '
_cod_database_code 4306751

loop_
_symmetry_equiv_pos_site_id
_symmetry_equiv_pos_as_xyz
1 +X,+Y,+Z
2 1/2-X,1/2+Y,1/2-Z
3 -X,-Y,-Z
4 1/2+X,1/2-Y,1/2+Z

loop_
_atom_site_label
_atom_site_type_symbol
_atom_site_fract_x
_atom_site_fract_y
_atom_site_fract_z
_atom_site_U_iso_or_equiv
_atom_site_adp_type
_atom_site_occupancy
_atom_site_symmetry_multiplicity
_atom_site_calc_flag
_atom_site_refinement_flags
_atom_site_disorder_assembly
_atom_site_disorder_group
Cu(1) Cu 0.99404(2) 0.41684(3) 0.73350(2) 0.02368(10) Uani 1.00 1 d . . .
Cl(1) Cl 1.22311(5) 0.42019(7) 0.90128(5) 0.0298(2) Uani 1.00 1 d . . .
Cl(2) Cl 1.03833(6) 0.91354(8) 0.86969(5) 0.0436(2) Uani 1.00 1 d . . .
O(1) O 1.32025(14) 0.4011(2) 0.92090(13) 0.0451(7) Uani 1.00 1 d . . .
O(2) O 1.20231(18) 0.5352(2) 0.91918(15) 0.0588(9) Uani 1.00 1 d . . .
O(3) O 1.19390(16) 0.40332(19) 0.82453(12) 0.0396(7) Uani 1.00 1 d . . .
O(4) O 1.17510(16) 0.3430(2) 0.94065(14) 0.0558(9) Uani 1.00 1 d . . .
O(5) O 1.10361(18) 0.8435(2) 0.91036(17) 0.0637(9) Uani 1.00 1 d . . .
O(6) O 0.95528(18) 0.8598(2) 0.8426(2) 0.0808(11) Uani 1.00 1 d . . .
O(7) O 1.0825(3) 0.9071(4) 0.8010(3) 0.0572(14) Uiso 0.50 1 d P . .
O(8) O 1.0582(4) 1.0134(5) 0.8388(4) 0.086(2) Uiso 0.50 1 d P . .
O(9) O 1.0426(3) 1.0246(4) 0.8905(3) 0.0489(14) Uiso 0.50 1 d P . .
O(10) O 1.0007(4) 0.9731(5) 0.9359(3) 0.083(2) Uiso 0.50 1 d P . .
N(1) N 0.85190(17) 0.4356(2) 0.66928(14) 0.0292(8) Uani 1.00 1 d . . .
N(2) N 1.08424(16) 0.5069(2) 0.68133(14) 0.0232(7) Uani 1.00 1 d . . .
N(3) N 0.96197(17) 0.5756(2) 0.75862(14) 0.0267(7) Uani 1.00 1 d . . .
N(4) N 0.97078(16) 0.3811(2) 0.83409(14) 0.0217(7) Uani 1.00 1 d . . .
N(5) N 1.03461(17) 0.2643(2) 0.71177(14) 0.0254(8) Uani 1.00 1 d . . .
C(1) C 0.7941(2) 0.3576(3) 0.63250(19) 0.0323(10) Uani 1.00 1 d . . .
C(2) C 0.8093(2) 0.2364(3) 0.6546(2) 0.0321(10) Uani 1.00 1 d . . .
C(3) C 0.8253(2) 0.2058(2) 0.7279(2) 0.0307(10) Uani 1.00 1 d . . .
C(4) C 0.8440(2) 0.0939(3) 0.7487(2) 0.0371(10) Uani 1.00 1 d . . .
C(5) C 0.8451(2) 0.0118(3) 0.6966(2) 0.0495(13) Uani 1.00 1 d . . .
C(6) C 0.8273(2) 0.0410(3) 0.6240(2) 0.0544(14) Uani 1.00 1 d . . .
C(7) C 0.8099(2) 0.1520(3) 0.6029(2) 0.0453(13) Uani 1.00 1 d . . .
C(8) C 0.7234(2) 0.3895(3) 0.5772(2) 0.0442(12) Uani 1.00 1 d . . .
C(9) C 0.7095(2) 0.5033(3) 0.5603(2) 0.0472(13) Uani 1.00 1 d . . .
C(10) C 0.7664(2) 0.5832(3) 0.5989(2) 0.0439(11) Uani 1.00 1 d . . .
C(11) C 0.8371(2) 0.5466(3) 0.65286(19) 0.0319(10) Uani 1.00 1 d . . .
C(12) C 0.9049(2) 0.6291(2) 0.69437(19) 0.0348(10) Uani 1.00 1 d . . .
C(13) C 1.1332(2) 0.4752(2) 0.62932(18) 0.0247(9) Uani 1.00 1 d . . .
C(14) C 1.0979(2) 0.3812(2) 0.57950(18) 0.0257(9) Uani 1.00 1 d . . .
C(15) C 1.1575(2) 0.2974(2) 0.56115(19) 0.0339(10) Uani 1.00 1 d . . .
C(16) C 1.1245(2) 0.2120(3) 0.5131(2) 0.0416(12) Uani 1.00 1 d . . .
C(17) C 1.0323(2) 0.2086(3) 0.4822(2) 0.0431(12) Uani 1.00 1 d . . .
C(18) C 0.9722(2) 0.2910(3) 0.49941(19) 0.0373(11) Uani 1.00 1 d . . .
C(19) C 1.0048(2) 0.3757(2) 0.54800(18) 0.0292(10) Uani 1.00 1 d . . .
C(20) C 1.2127(2) 0.5337(2) 0.62033(19) 0.0319(10) Uani 1.00 1 d . . .
C(21) C 1.2389(2) 0.6282(2) 0.6616(2) 0.0356(11) Uani 1.00 1 d . . .
C(22) C 1.1867(2) 0.6654(2) 0.7110(2) 0.0328(10) Uani 1.00 1 d . . .
C(23) C 1.1109(2) 0.6007(2) 0.72089(18) 0.0273(9) Uani 1.00 1 d . . .
C(24) C 1.0529(2) 0.6313(2) 0.77706(19) 0.0307(10) Uani 1.00 1 d . . .
C(25) C 0.9111(2) 0.5737(2) 0.82109(18) 0.0308(9) Uani 1.00 1 d . . .
C(26) C 0.9326(2) 0.4678(2) 0.86612(18) 0.0233(9) Uani 1.00 1 d . . .
C(27) C 0.9094(2) 0.4567(2) 0.93407(19) 0.0289(10) Uani 1.00 1 d . . .
C(28) C 0.9239(2) 0.3538(2) 0.9702(2) 0.0324(10) Uani 1.00 1 d . . .
C(29) C 0.9634(2) 0.2649(2) 0.93756(18) 0.0274(9) Uani 1.00 1 d . . .
C(30) C 0.9863(2) 0.2822(2) 0.87015(18) 0.0239(9) Uani 1.00 1 d . . .
C(31) C 1.0576(2) 0.1775(2) 0.69528(19) 0.0290(10) Uani 1.00 1 d . . .
C(32) C 1.0891(2) 0.0676(2) 0.6733(2) 0.0504(13) Uani 1.00 1 d . . .
H(1) H 0.8240 0.2632 0.7636 0.037 Uiso 1.00 1 c R . .
H(2) H 0.8554 0.0740 0.7988 0.044 Uiso 1.00 1 c R . .
H(3) H 0.8589 -0.0650 0.7104 0.059 Uiso 1.00 1 c R . .
H(4) H 0.8261 -0.0167 0.5882 0.065 Uiso 1.00 1 c R . .
H(5) H 0.7988 0.1716 0.5528 0.054 Uiso 1.00 1 c R . .
H(6) H 0.6849 0.3329 0.5513 0.053 Uiso 1.00 1 c R . .
H(7) H 0.6610 0.5264 0.5225 0.056 Uiso 1.00 1 c R . .
H(8) H 0.7576 0.6621 0.5889 0.053 Uiso 1.00 1 c R . .
H(9) H 0.8721 0.6915 0.7100 0.042 Uiso 1.00 1 c R . .
H(10) H 0.9446 0.6558 0.6629 0.042 Uiso 1.00 1 c R . .
H(11) H 1.2213 0.3006 0.5816 0.041 Uiso 1.00 1 c R . .
H(12) H 1.1655 0.1552 0.5014 0.051 Uiso 1.00 1 c R . .
H(13) H 1.0100 0.1487 0.4497 0.051 Uiso 1.00 1 c R . .
H(14) H 0.9090 0.2901 0.4772 0.044 Uiso 1.00 1 c R . .
H(15) H 0.9640 0.4319 0.5608 0.035 Uiso 1.00 1 c R . .
H(16) H 1.2482 0.5082 0.5855 0.039 Uiso 1.00 1 c R . .
H(17) H 1.2935 0.6681 0.6560 0.042 Uiso 1.00 1 c R . .
H(18) H 1.2018 0.7337 0.7376 0.039 Uiso 1.00 1 c R . .
H(19) H 1.0452 0.7115 0.7782 0.037 Uiso 1.00 1 c R . .
H(20) H 1.0829 0.6056 0.8234 0.037 Uiso 1.00 1 c R . .
H(21) H 0.9283 0.6384 0.8509 0.038 Uiso 1.00 1 c R . .
H(22) H 0.8467 0.5763 0.8028 0.038 Uiso 1.00 1 c R . .
H(23) H 0.8840 0.5196 0.9558 0.035 Uiso 1.00 1 c R . .
H(24) H 0.9068 0.3440 1.0167 0.039 Uiso 1.00 1 c R . .
H(25) H 0.9734 0.1929 0.9608 0.032 Uiso 1.00 1 c R . .
H(26) H 1.0157 0.2226 0.8484 0.029 Uiso 1.00 1 c R . .
H(27) H 1.0566 0.0490 0.6262 0.061 Uiso 1.00 1 c R . .
H(28) H 1.0778 0.0110 0.7070 0.061 Uiso 1.00 1 c R . .
H(29) H 1.1535 0.0711 0.6722 0.061 Uiso 1.00 1 c R . .

loop_
_atom_site_aniso_label
_atom_site_aniso_U_11
_atom_site_aniso_U_22
_atom_site_aniso_U_33
_atom_site_aniso_U_12
_atom_site_aniso_U_13
_atom_site_aniso_U_23
Cu(1) 0.0258(2) 0.0230(2) 0.0230(2) 0.00314(19) 0.00623(17) -0.0005(2)
Cl(1) 0.0268(4) 0.0374(4) 0.0256(5) 0.0001(4) 0.0057(3) 0.0015(4)
Cl(2) 0.0519(5) 0.0282(4) 0.0463(6) -0.0081(4) -0.0040(4) 0.0058(5)
O(1) 0.0208(12) 0.0615(17) 0.0524(18) 0.0030(11) 0.0044(11) 0.0214(14)
O(2) 0.0672(18) 0.0512(17) 0.052(2) 0.0197(13) -0.0047(15) -0.0196(14)
O(3) 0.0534(14) 0.0446(15) 0.0202(14) 0.0117(12) 0.0050(11) 0.0016(12)
O(4) 0.0423(15) 0.088(2) 0.0355(18) -0.0280(14) 0.0034(13) 0.0169(15)
O(5) 0.0578(18) 0.0398(16) 0.085(2) 0.0095(13) -0.0122(16) 0.0077(16)
O(6) 0.0413(17) 0.0508(18) 0.145(3) -0.0022(13) 0.0002(19) -0.0316(19)
N(1) 0.0221(13) 0.0442(19) 0.0220(16) 0.0043(13) 0.0057(12) 0.0019(14)
N(2) 0.0252(14) 0.0231(14) 0.0209(17) 0.0029(11) 0.0026(12) 0.0025(12)
N(3) 0.0297(14) 0.0272(14) 0.0245(17) 0.0056(13) 0.0086(12) 0.0080(14)
N(4) 0.0225(14) 0.0236(14) 0.0189(16) 0.0016(11) 0.0036(12) -0.0021(12)
N(5) 0.0271(15) 0.0288(16) 0.0213(17) 0.0010(12) 0.0067(12) 0.0004(13)
C(1) 0.0239(18) 0.056(2) 0.018(2) 0.0014(17) 0.0077(15) 0.0006(18)
C(2) 0.0189(17) 0.051(2) 0.026(2) -0.0082(16) 0.0020(15) -0.0058(19)
C(3) 0.0220(17) 0.043(2) 0.027(2) -0.0100(15) 0.0041(15) -0.0079(18)
C(4) 0.0285(18) 0.048(2) 0.034(2) -0.0062(18) 0.0042(16) -0.001(2)
C(5) 0.044(2) 0.045(2) 0.059(3) -0.0086(19) 0.010(2) -0.008(2)
C(6) 0.055(2) 0.058(2) 0.049(3) -0.006(2) 0.006(2) -0.026(2)
C(7) 0.039(2) 0.067(2) 0.028(2) -0.010(2) 0.0017(18) -0.010(2)
C(8) 0.028(2) 0.078(3) 0.026(2) -0.0019(19) 0.0027(17) 0.000(2)
C(9) 0.032(2) 0.086(3) 0.022(2) 0.016(2) 0.0003(18) 0.011(2)
C(10) 0.041(2) 0.065(2) 0.027(2) 0.023(2) 0.0109(18) 0.014(2)
C(11) 0.0291(19) 0.048(2) 0.021(2) 0.0140(16) 0.0120(16) 0.0093(17)
C(12) 0.037(2) 0.0325(19) 0.037(2) 0.0147(16) 0.0118(18) 0.0100(17)
C(13) 0.0251(18) 0.0289(19) 0.019(2) 0.0041(14) 0.0017(15) 0.0037(15)
C(14) 0.0275(18) 0.0304(19) 0.021(2) -0.0013(14) 0.0094(15) 0.0042(15)
C(15) 0.0319(19) 0.043(2) 0.028(2) 0.0001(17) 0.0084(17) -0.0017(18)
C(16) 0.049(2) 0.040(2) 0.039(2) 0.0051(18) 0.016(2) -0.0093(19)
C(17) 0.055(2) 0.041(2) 0.032(2) -0.010(2) 0.006(2) -0.0117(19)
C(18) 0.035(2) 0.047(2) 0.028(2) -0.0050(18) -0.0013(17) 0.0016(19)
C(19) 0.031(2) 0.034(2) 0.024(2) 0.0038(15) 0.0071(16) 0.0020(16)
C(20) 0.0282(19) 0.038(2) 0.032(2) -0.0003(15) 0.0095(16) 0.0002(18)
C(21) 0.0278(19) 0.037(2) 0.042(2) -0.0060(16) 0.0053(18) 0.0038(19)
C(22) 0.0338(19) 0.0252(19) 0.038(2) -0.0033(15) 0.0023(17) -0.0015(17)
C(23) 0.0305(18) 0.0249(19) 0.026(2) 0.0013(15) 0.0040(15) 0.0042(16)
C(24) 0.038(2) 0.0217(17) 0.033(2) 0.0006(15) 0.0078(17) -0.0039(16)
C(25) 0.0340(18) 0.0320(19) 0.028(2) 0.0080(16) 0.0099(16) -0.0007(18)
C(26) 0.0220(17) 0.0240(17) 0.024(2) 0.0015(13) 0.0049(15) -0.0025(15)
C(27) 0.0321(19) 0.0293(19) 0.027(2) 0.0026(14) 0.0086(16) -0.0026(16)
C(28) 0.035(2) 0.037(2) 0.027(2) -0.0003(16) 0.0097(17) -0.0002(17)
C(29) 0.0279(18) 0.0273(19) 0.026(2) -0.0042(14) 0.0022(15) 0.0015(16)
C(30) 0.0220(17) 0.0247(18) 0.025(2) -0.0014(14) 0.0036(15) -0.0010(15)
C(31) 0.0265(18) 0.037(2) 0.025(2) 0.0007(16) 0.0071(16) 0.0006(17)
C(32) 0.057(2) 0.035(2) 0.061(3) 0.0116(18) 0.014(2) -0.011(2)

loop_
_atom_type_symbol
_atom_type_description
_atom_type_scat_dispersion_real
_atom_type_scat_dispersion_imag
_atom_type_scat_source
C C 0.003 0.002
;
International Tables for Crystallography
(1992, Vol. C, Tables 4.2.6.8 and 6.1.1.4)
;
H H 0.000 0.000
;
International Tables for Crystallography
(1992, Vol. C, Table 6.1.1.4)
;
N N 0.006 0.003
;
International Tables for Crystallography
(1992, Vol. C, Tables 4.2.6.8 and 6.1.1.4)
;
Cl Cl 0.148 0.159
;
International Tables for Crystallography
(1992, Vol. C, Tables 4.2.6.8 and 6.1.1.4)
;
O O 0.011 0.006
;
International Tables for Crystallography
(1992, Vol. C, Tables 4.2.6.8 and 6.1.1.4)
;
Cu Cu 0.320 1.265
;
International Tables for Crystallography
(1992, Vol. C, Tables 4.2.6.8 and 6.1.1.4)
;

loop_
_geom_angle_atom_site_label_1
_geom_angle_atom_site_label_2
_geom_angle_atom_site_label_3
_geom_angle
_geom_angle_publ_flag
_geom_angle_site_symmetry_1
_geom_angle_site_symmetry_2
_geom_angle_site_symmetry_3
N(1) Cu(1) N(2) 108.27(9) yes . . .
N(1) Cu(1) N(3) 78.28(9) yes . . .
N(1) Cu(1) N(4) 103.14(9) yes . . .
N(1) Cu(1) N(5) 105.68(10) yes . . .
N(2) Cu(1) N(3) 80.18(10) yes . . .
N(2) Cu(1) N(4) 140.69(9) yes . . .
N(2) Cu(1) N(5) 97.36(10) yes . . .
N(3) Cu(1) N(4) 83.74(10) yes . . .
N(3) Cu(1) N(5) 175.89(9) yes . . .
N(4) Cu(1) N(5) 96.29(10) yes . . .
O(1) Cl(1) O(2) 109.33(14) yes . . .
O(1) Cl(1) O(3) 110.28(15) yes . . .
O(1) Cl(1) O(4) 109.24(14) yes . . .
O(2) Cl(1) O(3) 108.83(14) yes . . .
O(2) Cl(1) O(4) 109.48(16) yes . . .
O(3) Cl(1) O(4) 109.67(14) yes . . .
O(5) Cl(2) O(6) 114.25(16) yes . . .
O(5) Cl(2) O(7) 94.3(2) yes . . .
O(5) Cl(2) O(8) 124.4(2) yes . . .
O(5) Cl(2) O(9) 114.8(2) yes . . .
O(5) Cl(2) O(10) 97.8(2) yes . . .
O(6) Cl(2) O(7) 98.4(2) yes . . .
O(6) Cl(2) O(8) 118.5(3) yes . . .
O(6) Cl(2) O(9) 122.3(2) yes . . .
O(6) Cl(2) O(10) 94.6(2) yes . . .
O(7) Cl(2) O(8) 62.4(3) yes . . .
O(7) Cl(2) O(9) 106.3(3) yes . . .
O(7) Cl(2) O(10) 156.8(3) yes . . .
O(8) Cl(2) O(9) 44.9(4) yes . . .
O(8) Cl(2) O(10) 94.5(4) yes . . .
O(9) Cl(2) O(10) 50.5(3) yes . . .
Cl(2) O(7) O(8) 53.1(3) yes . . .
Cl(2) O(8) O(7) 64.5(3) yes . . .
Cl(2) O(8) O(9) 67.5(5) yes . . .
O(7) O(8) O(9) 130.4(7) yes . . .
Cl(2) O(9) O(8) 67.6(4) yes . . .
Cl(2) O(9) O(10) 74.5(4) yes . . .
O(8) O(9) O(10) 139.8(6) yes . . .
Cl(2) O(10) O(9) 55.0(3) yes . . .
Cu(1) N(1) C(1) 130.7(2) yes . . .
Cu(1) N(1) C(11) 108.45(19) yes . . .
C(1) N(1) C(11) 118.6(2) yes . . .
Cu(1) N(2) C(13) 131.26(19) yes . . .
Cu(1) N(2) C(23) 108.1(2) yes . . .
C(13) N(2) C(23) 118.5(2) yes . . .
Cu(1) N(3) C(12) 109.25(18) yes . . .
Cu(1) N(3) C(24) 103.15(18) yes . . .
Cu(1) N(3) C(25) 109.88(18) yes . . .
C(12) N(3) C(24) 111.4(2) yes . . .
C(12) N(3) C(25) 110.5(2) yes . . .
C(24) N(3) C(25) 112.4(2) yes . . .
Cu(1) N(4) C(26) 113.97(19) yes . . .
Cu(1) N(4) C(30) 127.4(2) yes . . .
C(26) N(4) C(30) 118.6(2) yes . . .
Cu(1) N(5) C(31) 176.2(2) yes . . .
N(1) C(1) C(2) 117.2(2) yes . . .
N(1) C(1) C(8) 121.3(3) yes . . .
C(2) C(1) C(8) 121.5(3) yes . . .
C(1) C(2) C(3) 120.6(3) yes . . .
C(1) C(2) C(7) 120.7(3) yes . . .
C(3) C(2) C(7) 118.6(3) yes . . .
C(2) C(3) C(4) 120.7(3) yes . . .
C(3) C(4) C(5) 119.6(3) yes . . .
C(4) C(5) C(6) 119.9(3) yes . . .
C(5) C(6) C(7) 120.8(4) yes . . .
C(2) C(7) C(6) 120.3(3) yes . . .
C(1) C(8) C(9) 119.7(3) yes . . .
C(8) C(9) C(10) 119.2(3) yes . . .
C(9) C(10) C(11) 118.8(3) yes . . .
N(1) C(11) C(10) 122.4(3) yes . . .
N(1) C(11) C(12) 116.1(2) yes . . .
C(10) C(11) C(12) 121.5(3) yes . . .
N(3) C(12) C(11) 112.1(2) yes . . .
N(2) C(13) C(14) 118.9(2) yes . . .
N(2) C(13) C(20) 120.8(2) yes . . .
C(14) C(13) C(20) 120.3(3) yes . . .
C(13) C(14) C(15) 120.9(2) yes . . .
C(13) C(14) C(19) 120.8(2) yes . . .
C(15) C(14) C(19) 118.3(2) yes . . .
C(14) C(15) C(16) 120.5(3) yes . . .
C(15) C(16) C(17) 120.2(3) yes . . .
C(16) C(17) C(18) 120.2(3) yes . . .
C(17) C(18) C(19) 119.7(3) yes . . .
C(14) C(19) C(18) 121.0(3) yes . . .
C(13) C(20) C(21) 119.7(3) yes . . .
C(20) C(21) C(22) 120.0(3) yes . . .
C(21) C(22) C(23) 118.2(3) yes . . .
N(2) C(23) C(22) 122.7(3) yes . . .
N(2) C(23) C(24) 115.6(2) yes . . .
C(22) C(23) C(24) 121.8(2) yes . . .
N(3) C(24) C(23) 109.3(2) yes . . .
N(3) C(25) C(26) 111.4(2) yes . . .
N(4) C(26) C(25) 116.1(2) yes . . .
N(4) C(26) C(27) 121.6(2) yes . . .
C(25) C(26) C(27) 122.2(2) yes . . .
C(26) C(27) C(28) 119.4(3) yes . . .
C(27) C(28) C(29) 119.0(3) yes . . .
C(28) C(29) C(30) 118.6(3) yes . . .
N(4) C(30) C(29) 122.7(2) yes . . .
N(5) C(31) C(32) 178.4(3) yes . . .
C(2) C(3) H(1) 119.0 no . . .
C(4) C(3) H(1) 120.3 no . . .
C(3) C(4) H(2) 120.1 no . . .
C(5) C(4) H(2) 120.2 no . . .
C(4) C(5) H(3) 120.1 no . . .
C(6) C(5) H(3) 120.0 no . . .
C(5) C(6) H(4) 119.4 no . . .
C(7) C(6) H(4) 119.7 no . . .
C(2) C(7) H(5) 119.5 no . . .
C(6) C(7) H(5) 120.3 no . . .
C(1) C(8) H(6) 119.7 no . . .
C(9) C(8) H(6) 120.6 no . . .
C(8) C(9) H(7) 120.6 no . . .
C(10) C(9) H(7) 120.2 no . . .
C(9) C(10) H(8) 120.9 no . . .
C(11) C(10) H(8) 120.3 no . . .
N(3) C(12) H(9) 109.0 no . . .
N(3) C(12) H(10) 108.6 no . . .
C(11) C(12) H(9) 109.2 no . . .
C(11) C(12) H(10) 108.5 no . . .
H(9) C(12) H(10) 109.5 no . . .
C(14) C(15) H(11) 119.4 no . . .
C(16) C(15) H(11) 120.1 no . . .
C(15) C(16) H(12) 119.7 no . . .
C(17) C(16) H(12) 120.1 no . . .
C(16) C(17) H(13) 119.5 no . . .
C(18) C(17) H(13) 120.3 no . . .
C(17) C(18) H(14) 120.4 no . . .
C(19) C(18) H(14) 119.9 no . . .
C(14) C(19) H(15) 118.6 no . . .
C(18) C(19) H(15) 120.3 no . . .
C(13) C(20) H(16) 120.0 no . . .
C(21) C(20) H(16) 120.3 no . . .
C(20) C(21) H(17) 120.1 no . . .
C(22) C(21) H(17) 119.9 no . . .
C(21) C(22) H(18) 120.9 no . . .
C(23) C(22) H(18) 121.0 no . . .
N(3) C(24) H(19) 109.8 no . . .
N(3) C(24) H(20) 109.3 no . . .
C(23) C(24) H(19) 109.7 no . . .
C(23) C(24) H(20) 109.2 no . . .
H(19) C(24) H(20) 109.5 no . . .
N(3) C(25) H(21) 109.1 no . . .
N(3) C(25) H(22) 108.8 no . . .
C(26) C(25) H(21) 109.0 no . . .
C(26) C(25) H(22) 109.0 no . . .
H(21) C(25) H(22) 109.5 no . . .
C(26) C(27) H(23) 119.9 no . . .
C(28) C(27) H(23) 120.7 no . . .
C(27) C(28) H(24) 120.6 no . . .
C(29) C(28) H(24) 120.4 no . . .
C(28) C(29) H(25) 120.9 no . . .
C(30) C(29) H(25) 120.5 no . . .
N(4) C(30) H(26) 118.3 no . . .
C(29) C(30) H(26) 119.0 no . . .
C(31) C(32) H(27) 109.3 no . . .
C(31) C(32) H(28) 109.5 no . . .
C(31) C(32) H(29) 109.6 no . . .
H(27) C(32) H(28) 109.5 no . . .
H(27) C(32) H(29) 109.5 no . . .
H(28) C(32) H(29) 109.5 no . . .

loop_
_geom_bond_atom_site_label_1
_geom_bond_atom_site_label_2
_geom_bond_distance
_geom_bond_publ_flag
_geom_bond_site_symmetry_1
_geom_bond_site_symmetry_2
Cu(1) N(1) 2.232(2) yes . .
Cu(1) N(2) 2.067(2) yes . .
Cu(1) N(3) 2.000(2) yes . .
Cu(1) N(4) 2.010(2) yes . .
Cu(1) N(5) 1.953(2) yes . .
Cl(1) O(1) 1.429(2) yes . .
Cl(1) O(2) 1.438(2) yes . .
Cl(1) O(3) 1.436(2) yes . .
Cl(1) O(4) 1.428(2) yes . .
Cl(2) O(5) 1.386(2) yes . .
Cl(2) O(6) 1.389(2) yes . .
Cl(2) O(7) 1.535(5) yes . .
Cl(2) O(8) 1.361(7) yes . .
Cl(2) O(9) 1.359(5) yes . .
Cl(2) O(10) 1.600(7) yes . .
O(7) O(8) 1.507(9) yes . .
O(8) O(9) 1.038(10) yes . .
O(9) O(10) 1.281(9) yes . .
N(1) C(1) 1.353(4) yes . .
N(1) C(11) 1.348(4) yes . .
N(2) C(13) 1.357(4) yes . .
N(2) C(23) 1.346(3) yes . .
N(3) C(12) 1.479(3) yes . .
N(3) C(24) 1.474(3) yes . .
N(3) C(25) 1.490(4) yes . .
N(4) C(26) 1.352(4) yes . .
N(4) C(30) 1.342(3) yes . .
N(5) C(31) 1.133(4) yes . .
C(1) C(2) 1.488(5) yes . .
C(1) C(8) 1.383(4) yes . .
C(2) C(3) 1.394(5) yes . .
C(2) C(7) 1.384(5) yes . .
C(3) C(4) 1.385(4) yes . .
C(4) C(5) 1.373(5) yes . .
C(5) C(6) 1.377(6) yes . .
C(6) C(7) 1.374(5) yes . .
C(8) C(9) 1.381(6) yes . .
C(9) C(10) 1.375(5) yes . .
C(10) C(11) 1.384(4) yes . .
C(11) C(12) 1.504(4) yes . .
C(13) C(14) 1.478(4) yes . .
C(13) C(20) 1.390(4) yes . .
C(14) C(15) 1.399(4) yes . .
C(14) C(19) 1.394(4) yes . .
C(15) C(16) 1.377(4) yes . .
C(16) C(17) 1.378(5) yes . .
C(17) C(18) 1.384(5) yes . .
C(18) C(19) 1.376(4) yes . .
C(20) C(21) 1.368(4) yes . .
C(21) C(22) 1.370(5) yes . .
C(22) C(23) 1.386(4) yes . .
C(23) C(24) 1.505(5) yes . .
C(25) C(26) 1.504(4) yes . .
C(26) C(27) 1.375(5) yes . .
C(27) C(28) 1.383(4) yes . .
C(28) C(29) 1.387(4) yes . .
C(29) C(30) 1.373(4) yes . .
C(31) C(32) 1.455(4) yes . .
C(3) H(1) 0.950 no . .
C(4) H(2) 0.950 no . .
C(5) H(3) 0.950 no . .
C(6) H(4) 0.950 no . .
C(7) H(5) 0.950 no . .
C(8) H(6) 0.950 no . .
C(9) H(7) 0.950 no . .
C(10) H(8) 0.950 no . .
C(12) H(9) 0.950 no . .
C(12) H(10) 0.950 no . .
C(15) H(11) 0.950 no . .
C(16) H(12) 0.950 no . .
C(17) H(13) 0.950 no . .
C(18) H(14) 0.950 no . .
C(19) H(15) 0.950 no . .
C(20) H(16) 0.950 no . .
C(21) H(17) 0.950 no . .
C(22) H(18) 0.950 no . .
C(24) H(19) 0.950 no . .
C(24) H(20) 0.950 no . .
C(25) H(21) 0.950 no . .
C(25) H(22) 0.950 no . .
C(27) H(23) 0.950 no . .
C(28) H(24) 0.950 no . .
C(29) H(25) 0.950 no . .
C(30) H(26) 0.950 no . .
C(32) H(27) 0.950 no . .
C(32) H(28) 0.950 no . .
C(32) H(29) 0.950 no . .

loop_
_geom_contact_atom_site_label_1
_geom_contact_atom_site_label_2
_geom_contact_distance
_geom_contact_publ_flag
_geom_contact_site_symmetry_1
_geom_contact_site_symmetry_2
Cu(1) O(3) 3.132(2) ? . .
Cu(1) C(1) 3.278(3) ? . .
Cu(1) C(2) 3.556(3) ? . .
Cu(1) C(3) 3.495(3) ? . .
Cu(1) C(11) 2.950(3) ? . .
Cu(1) C(12) 2.852(3) ? . .
Cu(1) C(13) 3.132(3) ? . .
Cu(1) C(14) 3.505(3) ? . .
Cu(1) C(19) 3.526(3) ? . .
Cu(1) C(23) 2.794(3) ? . .
Cu(1) C(24) 2.741(3) ? . .
Cu(1) C(25) 2.871(3) ? . .
Cu(1) C(26) 2.842(3) ? . .
Cu(1) C(30) 3.019(3) ? . .
Cu(1) C(31) 3.085(3) ? . .
O(1) O(2) 2.338(3) ? . .
O(1) O(3) 2.350(2) ? . .
O(1) O(4) 2.329(3) ? . .
O(1) C(7) 3.483(4) ? . 4_555
O(1) C(17) 3.383(4) ? . 4_555
O(1) C(18) 3.331(4) ? . 4_555
O(1) C(21) 3.598(4) ? . 2_746
O(1) C(32) 3.082(4) ? . 2_756
O(2) O(1) 2.338(3) ? . .
O(2) O(3) 2.337(3) ? . .
O(2) O(4) 2.340(3) ? . .
O(2) C(16) 3.358(4) ? . 2_756
O(2) C(24) 3.333(3) ? . .
O(2) C(27) 3.429(4) ? . 3_767
O(2) C(28) 3.275(4) ? . 3_767
O(3) Cu(1) 3.132(2) ? . .
O(3) O(1) 2.350(2) ? . .
O(3) O(2) 2.337(3) ? . .
O(3) O(4) 2.341(3) ? . .
O(3) N(2) 3.118(3) ? . .
O(3) N(4) 3.325(3) ? . .
O(3) N(5) 3.296(3) ? . .
O(3) C(21) 3.377(3) ? . 2_746
O(3) C(22) 3.426(4) ? . 2_746
O(3) C(23) 3.128(3) ? . .
O(3) C(24) 3.408(3) ? . .
O(3) C(30) 3.599(3) ? . .
O(4) O(1) 2.329(3) ? . .
O(4) O(2) 2.340(3) ? . .
O(4) O(3) 2.341(3) ? . .
O(4) N(4) 3.332(3) ? . .
O(4) C(7) 3.319(4) ? . 4_555
O(4) C(21) 3.527(4) ? . 2_746
O(4) C(29) 3.235(3) ? . .
O(4) C(30) 2.945(3) ? . .
O(5) O(6) 2.331(3) ? . .
O(5) O(7) 2.144(6) ? . .
O(5) O(8) 2.429(7) ? . .
O(5) O(9) 2.313(5) ? . .
O(5) O(10) 2.255(7) ? . .
O(5) C(9) 3.460(4) ? . 4_565
O(5) C(15) 3.501(4) ? . 2_756
O(5) C(24) 3.509(4) ? . .
O(5) C(28) 3.289(4) ? . 3_767
O(5) C(29) 3.408(4) ? . 3_767
O(6) O(5) 2.331(3) ? . .
O(6) O(7) 2.216(6) ? . .
O(6) O(8) 2.364(7) ? . .
O(6) O(9) 2.407(5) ? . .
O(6) O(10) 2.201(7) ? . .
O(6) C(4) 3.509(4) ? . 1_565
O(6) C(5) 3.421(5) ? . 1_565
O(6) C(8) 3.259(4) ? . 2_656
O(6) C(24) 3.372(4) ? . .
O(6) C(25) 3.433(4) ? . .
O(7) O(5) 2.144(6) ? . .
O(7) O(6) 2.216(6) ? . .
O(7) O(9) 2.319(8) ? . .
O(7) O(10) 3.071(9) ? . .
O(7) C(20) 3.449(5) ? . 2_756
O(7) C(24) 3.289(5) ? . .
O(7) C(32) 3.054(6) ? . 1_565
O(8) O(5) 2.429(7) ? . .
O(8) O(6) 2.364(7) ? . .
O(8) O(10) 2.179(10) ? . .
O(8) C(4) 3.434(7) ? . 1_565
O(8) C(20) 3.330(7) ? . 2_756
O(8) C(21) 3.273(7) ? . 2_756
O(8) C(30) 3.413(7) ? . 1_565
O(8) C(31) 3.299(8) ? . 1_565
O(8) C(32) 3.262(9) ? . 1_565
O(9) O(5) 2.313(5) ? . .
O(9) O(6) 2.407(5) ? . .
O(9) O(7) 2.319(8) ? . .
O(9) O(10) 3.407(9) ? . 3_777
O(9) C(29) 3.233(6) ? . 1_565
O(9) C(30) 3.144(5) ? . 1_565
O(10) O(5) 2.255(7) ? . .
O(10) O(6) 2.201(7) ? . .
O(10) O(7) 3.071(9) ? . .
O(10) O(8) 2.179(10) ? . .
O(10) O(9) 3.407(9) ? . 3_777
O(10) O(10) 2.478(9) ? . 3_777
O(10) C(8) 3.405(7) ? . 2_656
O(10) C(9) 3.122(7) ? . 2_656
O(10) C(9) 3.522(6) ? . 4_565
O(10) C(29) 3.472(6) ? . 1_565
N(1) N(2) 3.485(3) ? . .
N(1) N(3) 2.677(3) ? . .
N(1) N(4) 3.325(3) ? . .
N(1) N(5) 3.339(3) ? . .
N(1) C(2) 2.426(4) ? . .
N(1) C(3) 2.964(4) ? . .
N(1) C(7) 3.571(4) ? . .
N(1) C(8) 2.385(4) ? . .
N(1) C(9) 2.770(4) ? . .
N(1) C(10) 2.395(4) ? . .
N(1) C(12) 2.422(4) ? . .
N(1) C(19) 3.526(4) ? . .
N(1) C(25) 3.250(4) ? . .
N(2) O(3) 3.118(3) ? . .
N(2) N(1) 3.485(3) ? . .
N(2) N(3) 2.619(3) ? . .
N(2) N(5) 3.020(3) ? . .
N(2) C(12) 3.048(4) ? . .
N(2) C(14) 2.442(4) ? . .
N(2) C(19) 2.986(3) ? . .
N(2) C(20) 2.388(4) ? . .
N(2) C(21) 2.761(4) ? . .
N(2) C(22) 2.398(3) ? . .
N(2) C(24) 2.413(4) ? . .
N(3) N(1) 2.677(3) ? . .
N(3) N(2) 2.619(3) ? . .
N(3) N(4) 2.676(3) ? . .
N(3) C(11) 2.474(3) ? . .
N(3) C(23) 2.430(4) ? . .
N(3) C(26) 2.473(4) ? . .
N(4) O(3) 3.325(3) ? . .
N(4) O(4) 3.332(3) ? . .
N(4) N(1) 3.325(3) ? . .
N(4) N(3) 2.676(3) ? . .
N(4) N(5) 2.952(3) ? . .
N(4) C(3) 3.356(3) ? . .
N(4) C(24) 3.417(4) ? . .
N(4) C(25) 2.424(3) ? . .
N(4) C(27) 2.381(4) ? . .
N(4) C(28) 2.764(4) ? . .
N(4) C(29) 2.382(4) ? . .
N(5) O(3) 3.296(3) ? . .
N(5) N(1) 3.339(3) ? . .
N(5) N(2) 3.020(3) ? . .
N(5) N(4) 2.952(3) ? . .
N(5) C(2) 3.314(3) ? . .
N(5) C(3) 3.216(4) ? . .
N(5) C(13) 3.373(4) ? . .
N(5) C(14) 3.105(4) ? . .
N(5) C(19) 3.283(4) ? . .
N(5) C(30) 3.164(4) ? . .
N(5) C(32) 2.587(4) ? . .
C(1) Cu(1) 3.278(3) ? . .
C(1) C(3) 2.505(4) ? . .
C(1) C(7) 2.497(5) ? . .
C(1) C(9) 2.390(5) ? . .
C(1) C(10) 2.738(5) ? . .
C(1) C(11) 2.322(5) ? . .
C(2) Cu(1) 3.556(3) ? . .
C(2) N(1) 2.426(4) ? . .
C(2) N(5) 3.314(3) ? . .
C(2) C(4) 2.416(5) ? . .
C(2) C(5) 2.777(5) ? . .
C(2) C(6) 2.391(5) ? . .
C(2) C(8) 2.506(5) ? . .
C(3) Cu(1) 3.495(3) ? . .
C(3) N(1) 2.964(4) ? . .
C(3) N(4) 3.356(3) ? . .
C(3) N(5) 3.216(4) ? . .
C(3) C(1) 2.505(4) ? . .
C(3) C(5) 2.384(5) ? . .
C(3) C(6) 2.744(5) ? . .
C(3) C(7) 2.389(5) ? . .
C(3) C(30) 3.357(4) ? . .
C(3) C(31) 3.586(4) ? . .
C(4) O(6) 3.509(4) ? . 1_545
C(4) O(8) 3.434(7) ? . 1_545
C(4) C(2) 2.416(5) ? . .
C(4) C(6) 2.380(5) ? . .
C(4) C(7) 2.766(5) ? . .
C(4) C(10) 3.512(5) ? . 2_646
C(4) C(11) 3.531(5) ? . 2_646
C(4) C(30) 3.572(4) ? . .
C(4) C(31) 3.591(4) ? . .
C(5) O(6) 3.421(5) ? . 1_545
C(5) C(2) 2.777(5) ? . .
C(5) C(3) 2.384(5) ? . .
C(5) C(7) 2.392(5) ? . .
C(6) C(2) 2.391(5) ? . .
C(6) C(3) 2.744(5) ? . .
C(6) C(4) 2.380(5) ? . .
C(6) C(27) 3.598(4) ? . 2_646
C(7) O(1) 3.483(4) ? . 4_454
C(7) O(4) 3.319(4) ? . 4_454
C(7) N(1) 3.571(4) ? . .
C(7) C(1) 2.497(5) ? . .
C(7) C(3) 2.389(5) ? . .
C(7) C(4) 2.766(5) ? . .
C(7) C(5) 2.392(5) ? . .
C(7) C(8) 3.069(5) ? . .
C(8) O(6) 3.259(4) ? . 2_646
C(8) O(10) 3.405(7) ? . 2_646
C(8) N(1) 2.385(4) ? . .
C(8) C(2) 2.506(5) ? . .
C(8) C(7) 3.069(5) ? . .
C(8) C(10) 2.377(5) ? . .
C(8) C(11) 2.716(4) ? . .
C(9) O(5) 3.460(4) ? . 4_464
C(9) O(10) 3.122(7) ? . 2_646
C(9) O(10) 3.522(6) ? . 4_464
C(9) N(1) 2.770(4) ? . .
C(9) C(1) 2.390(5) ? . .
C(9) C(11) 2.375(4) ? . .
C(10) N(1) 2.395(4) ? . .
C(10) C(1) 2.738(5) ? . .
C(10) C(4) 3.512(5) ? . 2_656
C(10) C(8) 2.377(5) ? . .
C(10) C(12) 2.521(4) ? . .
C(11) Cu(1) 2.950(3) ? . .
C(11) N(3) 2.474(3) ? . .
C(11) C(1) 2.322(5) ? . .
C(11) C(4) 3.531(5) ? . 2_656
C(11) C(8) 2.716(4) ? . .
C(11) C(9) 2.375(4) ? . .
C(11) C(25) 3.155(4) ? . .
C(12) Cu(1) 2.852(3) ? . .
C(12) N(1) 2.422(4) ? . .
C(12) N(2) 3.048(4) ? . .
C(12) C(10) 2.521(4) ? . .
C(12) C(23) 3.000(4) ? . .
C(12) C(24) 2.439(4) ? . .
C(12) C(25) 2.439(4) ? . .
C(13) Cu(1) 3.132(3) ? . .
C(13) N(5) 3.373(4) ? . .
C(13) C(15) 2.502(4) ? . .
C(13) C(19) 2.497(4) ? . .
C(13) C(21) 2.384(4) ? . .
C(13) C(22) 2.742(4) ? . .
C(13) C(23) 2.323(4) ? . .
C(14) Cu(1) 3.505(3) ? . .
C(14) N(2) 2.442(4) ? . .
C(14) N(5) 3.105(4) ? . .
C(14) C(16) 2.410(4) ? . .
C(14) C(17) 2.781(4) ? . .
C(14) C(18) 2.411(4) ? . .
C(14) C(20) 2.487(4) ? . .
C(14) C(31) 3.345(4) ? . .
C(15) O(5) 3.501(4) ? . 2_746
C(15) C(13) 2.502(4) ? . .
C(15) C(17) 2.389(4) ? . .
C(15) C(18) 2.768(4) ? . .
C(15) C(19) 2.398(4) ? . .
C(15) C(20) 3.044(4) ? . .
C(15) C(31) 3.417(5) ? . .
C(16) O(2) 3.358(4) ? . 2_746
C(16) C(14) 2.410(4) ? . .
C(16) C(18) 2.395(5) ? . .
C(16) C(19) 2.759(4) ? . .
C(16) C(32) 3.553(5) ? . .
C(17) O(1) 3.383(4) ? . 4_454
C(17) C(14) 2.781(4) ? . .
C(17) C(15) 2.389(4) ? . .
C(17) C(19) 2.387(4) ? . .
C(18) O(1) 3.331(4) ? . 4_454
C(18) C(14) 2.411(4) ? . .
C(18) C(15) 2.768(4) ? . .
C(18) C(16) 2.395(5) ? . .
C(19) Cu(1) 3.526(3) ? . .
C(19) N(1) 3.526(4) ? . .
C(19) N(2) 2.986(3) ? . .
C(19) N(5) 3.283(4) ? . .
C(19) C(13) 2.497(4) ? . .
C(19) C(15) 2.398(4) ? . .
C(19) C(16) 2.759(4) ? . .
C(19) C(17) 2.387(4) ? . .
C(19) C(19) 3.415(4) ? . 3_766
C(19) C(31) 3.583(4) ? . .
C(20) O(7) 3.449(5) ? . 2_746
C(20) O(8) 3.330(7) ? . 2_746
C(20) N(2) 2.388(4) ? . .
C(20) C(14) 2.487(4) ? . .
C(20) C(15) 3.044(4) ? . .
C(20) C(22) 2.372(5) ? . .
C(20) C(23) 2.711(5) ? . .
C(21) O(1) 3.598(4) ? . 2_756
C(21) O(3) 3.377(3) ? . 2_756
C(21) O(4) 3.527(4) ? . 2_756
C(21) O(8) 3.273(7) ? . 2_746
C(21) N(2) 2.761(4) ? . .
C(21) C(13) 2.384(4) ? . .
C(21) C(23) 2.365(5) ? . .
C(22) O(3) 3.426(4) ? . 2_756
C(22) N(2) 2.398(3) ? . .
C(22) C(13) 2.742(4) ? . .
C(22) C(20) 2.372(5) ? . .
C(22) C(24) 2.526(5) ? . .
C(23) Cu(1) 2.794(3) ? . .
C(23) O(3) 3.128(3) ? . .
C(23) N(3) 2.430(4) ? . .
C(23) C(12) 3.000(4) ? . .
C(23) C(13) 2.323(4) ? . .
C(23) C(20) 2.711(5) ? . .
C(23) C(21) 2.365(5) ? . .
C(24) Cu(1) 2.741(3) ? . .
C(24) O(2) 3.333(3) ? . .
C(24) O(3) 3.408(3) ? . .
C(24) O(5) 3.509(4) ? . .
C(24) O(6) 3.372(4) ? . .
C(24) O(7) 3.289(5) ? . .
C(24) N(2) 2.413(4) ? . .
C(24) N(4) 3.417(4) ? . .
C(24) C(12) 2.439(4) ? . .
C(24) C(22) 2.526(5) ? . .
C(24) C(25) 2.464(4) ? . .
C(24) C(26) 3.256(4) ? . .
C(25) Cu(1) 2.871(3) ? . .
C(25) O(6) 3.433(4) ? . .
C(25) N(1) 3.250(4) ? . .
C(25) N(4) 2.424(3) ? . .
C(25) C(11) 3.155(4) ? . .
C(25) C(12) 2.439(4) ? . .
C(25) C(24) 2.464(4) ? . .
C(25) C(27) 2.521(4) ? . .
C(26) Cu(1) 2.842(3) ? . .
C(26) N(3) 2.473(4) ? . .
C(26) C(24) 3.256(4) ? . .
C(26) C(28) 2.381(4) ? . .
C(26) C(29) 2.731(4) ? . .
C(26) C(30) 2.316(4) ? . .
C(27) O(2) 3.429(4) ? . 3_767
C(27) N(4) 2.381(4) ? . .
C(27) C(6) 3.598(4) ? . 2_656
C(27) C(25) 2.521(4) ? . .
C(27) C(27) 3.451(4) ? . 3_767
C(27) C(28) 3.554(4) ? . 3_767
C(27) C(29) 2.387(4) ? . .
C(27) C(30) 2.715(4) ? . .
C(28) O(2) 3.275(4) ? . 3_767
C(28) O(5) 3.289(4) ? . 3_767
C(28) N(4) 2.764(4) ? . .
C(28) C(26) 2.381(4) ? . .
C(28) C(27) 3.554(4) ? . 3_767
C(28) C(30) 2.373(5) ? . .
C(29) O(4) 3.235(3) ? . .
C(29) O(5) 3.408(4) ? . 3_767
C(29) O(9) 3.233(6) ? . 1_545
C(29) O(10) 3.472(6) ? . 1_545
C(29) N(4) 2.382(4) ? . .
C(29) C(26) 2.731(4) ? . .
C(29) C(27) 2.387(4) ? . .
C(30) Cu(1) 3.019(3) ? . .
C(30) O(3) 3.599(3) ? . .
C(30) O(4) 2.945(3) ? . .
C(30) O(8) 3.413(7) ? . 1_545
C(30) O(9) 3.144(5) ? . 1_545
C(30) N(5) 3.164(4) ? . .
C(30) C(3) 3.357(4) ? . .
C(30) C(4) 3.572(4) ? . .
C(30) C(26) 2.316(4) ? . .
C(30) C(27) 2.715(4) ? . .
C(30) C(28) 2.373(5) ? . .
C(31) Cu(1) 3.085(3) ? . .
C(31) O(8) 3.299(8) ? . 1_545
C(31) C(3) 3.586(4) ? . .
C(31) C(4) 3.591(4) ? . .
C(31) C(14) 3.345(4) ? . .
C(31) C(15) 3.417(5) ? . .
C(31) C(19) 3.583(4) ? . .
C(32) O(1) 3.082(4) ? . 2_746
C(32) O(7) 3.054(6) ? . 1_545
C(32) O(8) 3.262(9) ? . 1_545
C(32) N(5) 2.587(4) ? . .
C(32) C(16) 3.553(5) ? . .
Cu(1) H(1) 3.210 ? . .
Cu(1) H(10) 3.132 ? . .
Cu(1) H(15) 3.181 ? . .
Cu(1) H(20) 2.946 ? . .
Cu(1) H(22) 3.293 ? . .
Cu(1) H(26) 3.109 ? . .
Cl(1) H(5) 3.050 ? . 4_555
Cl(1) H(12) 3.544 ? . 2_756
Cl(1) H(17) 3.143 ? . 2_746
Cl(1) H(20) 3.172 ? . .
Cl(1) H(23) 3.398 ? . 3_767
Cl(1) H(29) 3.029 ? . 2_756
Cl(2) H(2) 3.361 ? . 1_565
Cl(2) H(7) 3.178 ? . 4_565
Cl(2) H(16) 3.296 ? . 2_756
Cl(2) H(19) 2.935 ? . .
Cl(2) H(25) 3.433 ? . 3_767
Cl(2) H(28) 3.387 ? . 1_565
O(1) H(4) 3.391 ? . 4_555
O(1) H(5) 2.674 ? . 4_555
O(1) H(12) 3.308 ? . 2_756
O(1) H(13) 2.809 ? . 4_555
O(1) H(14) 2.715 ? . 4_555
O(1) H(17) 3.393 ? . 2_746
O(1) H(18) 3.519 ? . 2_746
O(1) H(27) 2.761 ? . 2_756
O(1) H(28) 3.294 ? . 2_756
O(1) H(29) 2.718 ? . 2_756
O(2) H(4) 3.363 ? . 4_555
O(2) H(5) 3.592 ? . 4_555
O(2) H(11) 3.314 ? . 2_756
O(2) H(12) 2.637 ? . 2_756
O(2) H(20) 2.422 ? . .
O(2) H(23) 2.914 ? . 3_767
O(2) H(24) 2.586 ? . 3_767
O(2) H(29) 2.972 ? . 2_756
O(3) H(17) 2.789 ? . 2_746
O(3) H(18) 2.877 ? . 2_746
O(3) H(20) 2.880 ? . .
O(3) H(26) 3.460 ? . .
O(3) H(29) 2.979 ? . 2_756
O(4) H(5) 2.528 ? . 4_555
O(4) H(6) 2.906 ? . 4_555
O(4) H(17) 2.824 ? . 2_746
O(4) H(23) 2.770 ? . 3_767
O(4) H(25) 3.525 ? . .
O(4) H(26) 3.010 ? . .
O(5) H(7) 2.611 ? . 4_565
O(5) H(11) 2.600 ? . 2_756
O(5) H(16) 2.904 ? . 2_756
O(5) H(19) 2.913 ? . .
O(5) H(20) 3.220 ? . .
O(5) H(21) 3.561 ? . .
O(5) H(24) 2.608 ? . 3_767
O(5) H(25) 2.861 ? . 3_767
O(6) H(2) 2.956 ? . 1_565
O(6) H(3) 2.768 ? . 1_565
O(6) H(6) 3.111 ? . 2_656
O(6) H(9) 3.237 ? . .
O(6) H(19) 2.603 ? . .
O(6) H(20) 3.578 ? . .
O(6) H(21) 2.639 ? . .
O(7) H(3) 3.440 ? . 1_565
O(7) H(11) 3.534 ? . 2_756
O(7) H(16) 3.202 ? . 2_756
O(7) H(17) 3.586 ? . 2_756
O(7) H(18) 3.057 ? . .
O(7) H(19) 2.383 ? . .
O(7) H(20) 3.567 ? . .
O(7) H(28) 2.129 ? . 1_565
O(7) H(29) 3.384 ? . 1_565
O(8) H(2) 3.029 ? . 1_565
O(8) H(3) 3.569 ? . 1_565
O(8) H(7) 3.529 ? . 4_565
O(8) H(16) 2.949 ? . 2_756
O(8) H(17) 2.827 ? . 2_756
O(8) H(25) 3.488 ? . 1_565
O(8) H(26) 2.550 ? . 1_565
O(8) H(28) 2.526 ? . 1_565
O(9) H(2) 3.033 ? . 1_565
O(9) H(7) 2.823 ? . 4_565
O(9) H(16) 3.035 ? . 2_756
O(9) H(17) 3.182 ? . 2_756
O(9) H(25) 2.670 ? . 1_565
O(9) H(26) 2.466 ? . 1_565
O(9) H(28) 3.554 ? . 1_565
O(10) H(2) 3.257 ? . 1_565
O(10) H(6) 3.230 ? . 2_656
O(10) H(7) 2.699 ? . 2_656
O(10) H(7) 2.616 ? . 4_565
O(10) H(25) 2.666 ? . 1_565
O(10) H(25) 2.722 ? . 3_767
O(10) H(26) 3.380 ? . 1_565
N(1) H(1) 2.760 ? . .
N(1) H(2) 3.593 ? . 2_656
N(1) H(6) 3.234 ? . .
N(1) H(8) 3.245 ? . .
N(1) H(9) 3.102 ? . .
N(1) H(10) 2.935 ? . .
N(1) H(15) 2.823 ? . .
N(1) H(22) 3.002 ? . .
N(2) H(10) 2.672 ? . .
N(2) H(15) 2.753 ? . .
N(2) H(16) 3.240 ? . .
N(2) H(18) 3.250 ? . .
N(2) H(19) 3.121 ? . .
N(2) H(20) 2.897 ? . .
N(3) H(9) 2.001 ? . .
N(3) H(10) 1.996 ? . .
N(3) H(19) 2.006 ? . .
N(3) H(20) 2.000 ? . .
N(3) H(21) 2.012 ? . .
N(3) H(22) 2.009 ? . .
N(4) H(1) 2.705 ? . .
N(4) H(20) 3.134 ? . .
N(4) H(21) 3.114 ? . .
N(4) H(22) 2.925 ? . .
N(4) H(23) 3.231 ? . .
N(4) H(25) 3.232 ? . .
N(4) H(26) 1.978 ? . .
N(5) H(1) 3.399 ? . .
N(5) H(15) 3.447 ? . .
N(5) H(17) 3.404 ? . 2_746
N(5) H(26) 2.658 ? . .
N(5) H(27) 3.038 ? . .
N(5) H(28) 3.047 ? . .
N(5) H(29) 3.032 ? . .
C(1) H(1) 2.652 ? . .
C(1) H(5) 2.651 ? . .
C(1) H(6) 2.029 ? . .
C(1) H(7) 3.252 ? . .
C(1) H(15) 3.153 ? . .
C(2) H(1) 2.032 ? . .
C(2) H(2) 3.273 ? . .
C(2) H(4) 3.247 ? . .
C(2) H(5) 2.028 ? . .
C(2) H(6) 2.669 ? . .
C(2) H(22) 3.171 ? . 2_646
C(3) H(2) 2.035 ? . .
C(3) H(3) 3.245 ? . .
C(3) H(5) 3.249 ? . .
C(3) H(9) 3.311 ? . 2_646
C(3) H(22) 2.921 ? . 2_646
C(3) H(26) 3.277 ? . .
C(4) H(1) 2.037 ? . .
C(4) H(3) 2.025 ? . .
C(4) H(4) 3.234 ? . .
C(4) H(9) 3.585 ? . 2_646
C(4) H(22) 2.809 ? . 2_646
C(4) H(26) 3.237 ? . .
C(5) H(1) 3.244 ? . .
C(5) H(2) 2.025 ? . .
C(5) H(4) 2.021 ? . .
C(5) H(5) 3.249 ? . .
C(5) H(22) 2.921 ? . 2_646
C(5) H(28) 3.392 ? . .
C(6) H(2) 3.240 ? . .
C(6) H(3) 2.026 ? . .
C(6) H(5) 2.026 ? . .
C(6) H(12) 3.300 ? . 3_756
C(6) H(22) 3.128 ? . 2_646
C(6) H(23) 3.212 ? . 2_646
C(6) H(27) 3.364 ? . .
C(7) H(1) 3.244 ? . .
C(7) H(3) 3.247 ? . .
C(7) H(4) 2.021 ? . .
C(7) H(6) 2.864 ? . .
C(7) H(14) 3.383 ? . .
C(7) H(22) 3.253 ? . 2_646
C(7) H(23) 3.264 ? . 2_646
C(8) H(2) 3.511 ? . 2_656
C(8) H(5) 2.857 ? . .
C(8) H(7) 2.036 ? . .
C(8) H(8) 3.243 ? . .
C(8) H(16) 3.358 ? . 3_766
C(9) H(2) 3.062 ? . 2_656
C(9) H(6) 2.036 ? . .
C(9) H(8) 2.033 ? . .
C(9) H(16) 2.897 ? . 3_766
C(9) H(25) 3.460 ? . 2_656
C(10) H(2) 2.835 ? . 2_656
C(10) H(6) 3.241 ? . .
C(10) H(7) 2.026 ? . .
C(10) H(9) 2.686 ? . .
C(10) H(10) 2.817 ? . .
C(10) H(15) 3.580 ? . .
C(10) H(16) 3.576 ? . 3_766
C(11) H(2) 3.132 ? . 2_656
C(11) H(7) 3.238 ? . .
C(11) H(8) 2.036 ? . .
C(11) H(9) 2.026 ? . .
C(11) H(10) 2.018 ? . .
C(11) H(15) 3.059 ? . .
C(11) H(22) 2.799 ? . .
C(12) H(8) 2.690 ? . .
C(12) H(19) 2.553 ? . .
C(12) H(20) 3.246 ? . .
C(12) H(21) 2.883 ? . .
C(12) H(22) 2.411 ? . .
C(13) H(11) 2.660 ? . .
C(13) H(14) 3.393 ? . 3_766
C(13) H(15) 2.641 ? . .
C(13) H(16) 2.038 ? . .
C(13) H(17) 3.244 ? . .
C(14) H(11) 2.040 ? . .
C(14) H(12) 3.265 ? . .
C(14) H(14) 3.266 ? . .
C(14) H(15) 2.028 ? . .
C(14) H(15) 3.416 ? . 3_766
C(14) H(16) 2.651 ? . .
C(15) H(8) 3.291 ? . 3_766
C(15) H(12) 2.024 ? . .
C(15) H(13) 3.243 ? . .
C(15) H(15) 3.252 ? . .
C(15) H(16) 2.812 ? . .
C(15) H(27) 3.580 ? . .
C(15) H(29) 3.378 ? . .
C(16) H(4) 3.137 ? . 3_756
C(16) H(8) 3.155 ? . 3_766
C(16) H(11) 2.028 ? . .
C(16) H(13) 2.023 ? . .
C(16) H(14) 3.253 ? . .
C(16) H(27) 3.139 ? . .
C(16) H(29) 3.361 ? . .
C(17) H(4) 3.477 ? . 3_756
C(17) H(10) 3.210 ? . 3_766
C(17) H(11) 3.246 ? . .
C(17) H(12) 2.029 ? . .
C(17) H(14) 2.037 ? . .
C(17) H(15) 3.248 ? . .
C(17) H(27) 3.245 ? . .
C(18) H(5) 3.214 ? . .
C(18) H(10) 3.513 ? . 3_766
C(18) H(12) 3.253 ? . .
C(18) H(13) 2.036 ? . .
C(18) H(15) 2.029 ? . .
C(19) H(11) 3.256 ? . .
C(19) H(13) 3.246 ? . .
C(19) H(14) 2.025 ? . .
C(19) H(15) 3.124 ? . 3_766
C(20) H(7) 3.573 ? . 3_766
C(20) H(11) 2.841 ? . .
C(20) H(14) 3.109 ? . 3_766
C(20) H(17) 2.019 ? . .
C(20) H(18) 3.233 ? . .
C(21) H(14) 3.225 ? . 3_766
C(21) H(16) 2.021 ? . .
C(21) H(18) 2.029 ? . .
C(21) H(28) 3.587 ? . 2_756
C(21) H(29) 3.298 ? . 2_756
C(22) H(10) 3.516 ? . .
C(22) H(14) 3.587 ? . 3_766
C(22) H(16) 3.232 ? . .
C(22) H(17) 2.019 ? . .
C(22) H(19) 2.664 ? . .
C(22) H(20) 2.886 ? . .
C(22) H(29) 3.118 ? . 2_756
C(23) H(10) 2.577 ? . .
C(23) H(17) 3.228 ? . .
C(23) H(18) 2.045 ? . .
C(23) H(19) 2.033 ? . .
C(23) H(20) 2.027 ? . .
C(24) H(9) 2.824 ? . .
C(24) H(10) 2.445 ? . .
C(24) H(18) 2.709 ? . .
C(24) H(21) 2.476 ? . .
C(24) H(22) 3.216 ? . .
C(25) H(9) 2.476 ? . .
C(25) H(10) 3.223 ? . .
C(25) H(19) 2.773 ? . .
C(25) H(20) 2.545 ? . .
C(25) H(23) 2.689 ? . .
C(26) H(1) 3.305 ? . .
C(26) H(20) 2.957 ? . .
C(26) H(21) 2.024 ? . .
C(26) H(22) 2.024 ? . .
C(26) H(23) 2.024 ? . .
C(26) H(24) 3.244 ? . .
C(26) H(26) 3.169 ? . .
C(27) H(4) 3.427 ? . 2_656
C(27) H(21) 2.682 ? . .
C(27) H(22) 2.835 ? . .
C(27) H(23) 3.370 ? . 3_767
C(27) H(24) 2.038 ? . .
C(27) H(24) 3.572 ? . 3_767
C(27) H(25) 3.252 ? . .
C(28) H(8) 3.519 ? . 2_646
C(28) H(23) 2.039 ? . .
C(28) H(23) 3.277 ? . 3_767
C(28) H(25) 2.044 ? . .
C(28) H(26) 3.230 ? . .
C(29) H(1) 3.525 ? . .
C(29) H(2) 3.581 ? . .
C(29) H(7) 3.496 ? . 2_646
C(29) H(8) 3.420 ? . 2_646
C(29) H(23) 3.252 ? . .
C(29) H(24) 2.039 ? . .
C(29) H(26) 2.012 ? . .
C(30) H(1) 2.837 ? . .
C(30) H(2) 3.251 ? . .
C(30) H(24) 3.237 ? . .
C(30) H(25) 2.028 ? . .
C(31) H(17) 3.224 ? . 2_746
C(31) H(26) 3.071 ? . .
C(31) H(27) 1.983 ? . .
C(31) H(28) 1.985 ? . .
C(31) H(29) 1.986 ? . .
C(32) H(13) 3.562 ? . 3_756
C(32) H(17) 3.551 ? . 2_746
H(1) Cu(1) 3.210 ? . .
H(1) N(1) 2.760 ? . .
H(1) N(4) 2.705 ? . .
H(1) N(5) 3.399 ? . .
H(1) C(1) 2.652 ? . .
H(1) C(2) 2.032 ? . .
H(1) C(4) 2.037 ? . .
H(1) C(5) 3.244 ? . .
H(1) C(7) 3.244 ? . .
H(1) C(26) 3.305 ? . .
H(1) C(29) 3.525 ? . .
H(1) C(30) 2.837 ? . .
H(1) H(2) 2.341 ? . .
H(1) H(3) 3.463 ? . 2_656
H(1) H(8) 3.402 ? . 2_646
H(1) H(9) 3.124 ? . 2_646
H(1) H(22) 3.402 ? . 2_646
H(1) H(26) 3.020 ? . .
H(2) Cl(2) 3.361 ? . 1_545
H(2) O(6) 2.956 ? . 1_545
H(2) O(8) 3.029 ? . 1_545
H(2) O(9) 3.033 ? . 1_545
H(2) O(10) 3.257 ? . 1_545
H(2) N(1) 3.593 ? . 2_646
H(2) C(2) 3.273 ? . .
H(2) C(3) 2.035 ? . .
H(2) C(5) 2.025 ? . .
H(2) C(6) 3.240 ? . .
H(2) C(8) 3.511 ? . 2_646
H(2) C(9) 3.062 ? . 2_646
H(2) C(10) 2.835 ? . 2_646
H(2) C(11) 3.132 ? . 2_646
H(2) C(29) 3.581 ? . .
H(2) C(30) 3.251 ? . .
H(2) H(1) 2.341 ? . .
H(2) H(3) 2.329 ? . .
H(2) H(7) 3.429 ? . 2_646
H(2) H(8) 3.070 ? . 2_646
H(2) H(9) 3.595 ? . 2_646
H(2) H(22) 3.235 ? . 2_646
H(2) H(25) 3.503 ? . .
H(2) H(26) 2.948 ? . .
H(3) O(6) 2.768 ? . 1_545
H(3) O(7) 3.440 ? . 1_545
H(3) O(8) 3.569 ? . 1_545
H(3) C(3) 3.245 ? . .
H(3) C(4) 2.025 ? . .
H(3) C(6) 2.026 ? . .
H(3) C(7) 3.247 ? . .
H(3) H(1) 3.463 ? . 2_646
H(3) H(2) 2.329 ? . .
H(3) H(4) 2.318 ? . .
H(3) H(9) 2.868 ? . 1_545
H(3) H(22) 3.419 ? . 2_646
H(3) H(28) 3.350 ? . .
H(4) O(1) 3.391 ? . 4_454
H(4) O(2) 3.363 ? . 4_454
H(4) C(2) 3.247 ? . .
H(4) C(4) 3.234 ? . .
H(4) C(5) 2.021 ? . .
H(4) C(7) 2.021 ? . .
H(4) C(16) 3.137 ? . 3_756
H(4) C(17) 3.477 ? . 3_756
H(4) C(27) 3.427 ? . 2_646
H(4) H(3) 2.318 ? . .
H(4) H(5) 2.324 ? . .
H(4) H(12) 2.351 ? . 3_756
H(4) H(13) 3.049 ? . 3_756
H(4) H(23) 3.084 ? . 2_646
H(4) H(27) 3.426 ? . .
H(5) Cl(1) 3.050 ? . 4_454
H(5) O(1) 2.674 ? . 4_454
H(5) O(2) 3.592 ? . 4_454
H(5) O(4) 2.528 ? . 4_454
H(5) C(1) 2.651 ? . .
H(5) C(2) 2.028 ? . .
H(5) C(3) 3.249 ? . .
H(5) C(5) 3.249 ? . .
H(5) C(6) 2.026 ? . .
H(5) C(8) 2.857 ? . .
H(5) C(18) 3.214 ? . .
H(5) H(4) 2.324 ? . .
H(5) H(6) 2.526 ? . .
H(5) H(14) 2.709 ? . .
H(5) H(23) 3.206 ? . 2_646
H(6) O(4) 2.906 ? . 4_454
H(6) O(6) 3.111 ? . 2_646
H(6) O(10) 3.230 ? . 2_646
H(6) N(1) 3.234 ? . .
H(6) C(1) 2.029 ? . .
H(6) C(2) 2.669 ? . .
H(6) C(7) 2.864 ? . .
H(6) C(9) 2.036 ? . .
H(6) C(10) 3.241 ? . .
H(6) H(5) 2.526 ? . .
H(6) H(7) 2.348 ? . .
H(6) H(16) 3.441 ? . 3_766
H(6) H(21) 3.517 ? . 2_646
H(6) H(25) 3.284 ? . 4_454
H(7) Cl(2) 3.178 ? . 4_464
H(7) O(5) 2.611 ? . 4_464
H(7) O(8) 3.529 ? . 4_464
H(7) O(9) 2.823 ? . 4_464
H(7) O(10) 2.699 ? . 2_646
H(7) O(10) 2.616 ? . 4_464
H(7) C(1) 3.252 ? . .
H(7) C(8) 2.036 ? . .
H(7) C(10) 2.026 ? . .
H(7) C(11) 3.238 ? . .
H(7) C(20) 3.573 ? . 3_766
H(7) C(29) 3.496 ? . 2_656
H(7) H(2) 3.429 ? . 2_656
H(7) H(6) 2.348 ? . .
H(7) H(8) 2.340 ? . .
H(7) H(11) 3.472 ? . 3_766
H(7) H(16) 2.635 ? . 3_766
H(7) H(25) 2.835 ? . 2_656
H(8) N(1) 3.245 ? . .
H(8) C(8) 3.243 ? . .
H(8) C(9) 2.033 ? . .
H(8) C(11) 2.036 ? . .
H(8) C(12) 2.690 ? . .
H(8) C(15) 3.291 ? . 3_766
H(8) C(16) 3.155 ? . 3_766
H(8) C(28) 3.519 ? . 2_656
H(8) C(29) 3.420 ? . 2_656
H(8) H(1) 3.402 ? . 2_656
H(8) H(2) 3.070 ? . 2_656
H(8) H(7) 2.340 ? . .
H(8) H(9) 2.596 ? . .
H(8) H(10) 2.855 ? . .
H(8) H(11) 3.278 ? . 3_766
H(8) H(12) 3.064 ? . 3_766
H(8) H(24) 3.555 ? . 2_656
H(8) H(25) 3.379 ? . 2_656
H(9) O(6) 3.237 ? . .
H(9) N(1) 3.102 ? . .
H(9) N(3) 2.001 ? . .
H(9) C(3) 3.311 ? . 2_656
H(9) C(4) 3.585 ? . 2_656
H(9) C(10) 2.686 ? . .
H(9) C(11) 2.026 ? . .
H(9) C(24) 2.824 ? . .
H(9) C(25) 2.476 ? . .
H(9) H(1) 3.124 ? . 2_656
H(9) H(2) 3.595 ? . 2_656
H(9) H(3) 2.868 ? . 1_565
H(9) H(8) 2.596 ? . .
H(9) H(10) 1.551 ? . .
H(9) H(19) 2.650 ? . .
H(9) H(20) 3.581 ? . .
H(9) H(21) 2.689 ? . .
H(9) H(22) 2.280 ? . .
H(10) Cu(1) 3.132 ? . .
H(10) N(1) 2.935 ? . .
H(10) N(2) 2.672 ? . .
H(10) N(3) 1.996 ? . .
H(10) C(10) 2.817 ? . .
H(10) C(11) 2.018 ? . .
H(10) C(17) 3.210 ? . 3_766
H(10) C(18) 3.513 ? . 3_766
H(10) C(22) 3.516 ? . .
H(10) C(23) 2.577 ? . .
H(10) C(24) 2.445 ? . .
H(10) C(25) 3.223 ? . .
H(10) H(8) 2.855 ? . .
H(10) H(9) 1.551 ? . .
H(10) H(13) 3.259 ? . 3_766
H(10) H(15) 3.289 ? . .
H(10) H(19) 2.478 ? . .
H(10) H(20) 3.368 ? . .
H(10) H(21) 3.563 ? . .
H(10) H(22) 3.326 ? . .
H(11) O(2) 3.314 ? . 2_746
H(11) O(5) 2.600 ? . 2_746
H(11) O(7) 3.534 ? . 2_746
H(11) C(13) 2.660 ? . .
H(11) C(14) 2.040 ? . .
H(11) C(16) 2.028 ? . .
H(11) C(17) 3.246 ? . .
H(11) C(19) 3.256 ? . .
H(11) C(20) 2.841 ? . .
H(11) H(7) 3.472 ? . 3_766
H(11) H(8) 3.278 ? . 3_766
H(11) H(12) 2.324 ? . .
H(11) H(16) 2.470 ? . .
H(11) H(18) 3.458 ? . 2_746
H(11) H(24) 3.595 ? . 4_554
H(11) H(29) 3.422 ? . .
H(12) Cl(1) 3.544 ? . 2_746
H(12) O(1) 3.308 ? . 2_746
H(12) O(2) 2.637 ? . 2_746
H(12) C(6) 3.300 ? . 3_756
H(12) C(14) 3.265 ? . .
H(12) C(15) 2.024 ? . .
H(12) C(17) 2.029 ? . .
H(12) C(18) 3.253 ? . .
H(12) H(4) 2.351 ? . 3_756
H(12) H(8) 3.064 ? . 3_766
H(12) H(11) 2.324 ? . .
H(12) H(13) 2.323 ? . .
H(12) H(24) 3.508 ? . 4_554
H(12) H(27) 3.291 ? . .
H(12) H(29) 3.369 ? . .
H(13) O(1) 2.809 ? . 4_454
H(13) C(15) 3.243 ? . .
H(13) C(16) 2.023 ? . .
H(13) C(18) 2.036 ? . .
H(13) C(19) 3.246 ? . .
H(13) C(32) 3.562 ? . 3_756
H(13) H(4) 3.049 ? . 3_756
H(13) H(10) 3.259 ? . 3_766
H(13) H(12) 2.323 ? . .
H(13) H(14) 2.343 ? . .
H(13) H(27) 3.450 ? . .
H(13) H(27) 2.807 ? . 3_756
H(13) H(28) 3.526 ? . 3_756
H(14) O(1) 2.715 ? . 4_454
H(14) C(7) 3.383 ? . .
H(14) C(13) 3.393 ? . 3_766
H(14) C(14) 3.266 ? . .
H(14) C(16) 3.253 ? . .
H(14) C(17) 2.037 ? . .
H(14) C(19) 2.025 ? . .
H(14) C(20) 3.109 ? . 3_766
H(14) C(21) 3.225 ? . 3_766
H(14) C(22) 3.587 ? . 3_766
H(14) H(5) 2.709 ? . .
H(14) H(13) 2.343 ? . .
H(14) H(15) 2.330 ? . .
H(14) H(16) 3.374 ? . 3_766
H(14) H(17) 3.564 ? . 3_766
H(15) Cu(1) 3.181 ? . .
H(15) N(1) 2.823 ? . .
H(15) N(2) 2.753 ? . .
H(15) N(5) 3.447 ? . .
H(15) C(1) 3.153 ? . .
H(15) C(10) 3.580 ? . .
H(15) C(11) 3.059 ? . .
H(15) C(13) 2.641 ? . .
H(15) C(14) 2.028 ? . .
H(15) C(14) 3.416 ? . 3_766
H(15) C(15) 3.252 ? . .
H(15) C(17) 3.248 ? . .
H(15) C(18) 2.029 ? . .
H(15) C(19) 3.124 ? . 3_766
H(15) H(10) 3.289 ? . .
H(15) H(14) 2.330 ? . .
H(15) H(15) 3.107 ? . 3_766
H(16) Cl(2) 3.296 ? . 2_746
H(16) O(5) 2.904 ? . 2_746
H(16) O(7) 3.202 ? . 2_746
H(16) O(8) 2.949 ? . 2_746
H(16) O(9) 3.035 ? . 2_746
H(16) N(2) 3.240 ? . .
H(16) C(8) 3.358 ? . 3_766
H(16) C(9) 2.897 ? . 3_766
H(16) C(10) 3.576 ? . 3_766
H(16) C(13) 2.038 ? . .
H(16) C(14) 2.651 ? . .
H(16) C(15) 2.812 ? . .
H(16) C(21) 2.021 ? . .
H(16) C(22) 3.232 ? . .
H(16) H(6) 3.441 ? . 3_766
H(16) H(7) 2.635 ? . 3_766
H(16) H(11) 2.470 ? . .
H(16) H(14) 3.374 ? . 3_766
H(16) H(17) 2.323 ? . .
H(17) Cl(1) 3.143 ? . 2_756
H(17) O(1) 3.393 ? . 2_756
H(17) O(3) 2.789 ? . 2_756
H(17) O(4) 2.824 ? . 2_756
H(17) O(7) 3.586 ? . 2_746
H(17) O(8) 2.827 ? . 2_746
H(17) O(9) 3.182 ? . 2_746
H(17) N(5) 3.404 ? . 2_756
H(17) C(13) 3.244 ? . .
H(17) C(20) 2.019 ? . .
H(17) C(22) 2.019 ? . .
H(17) C(23) 3.228 ? . .
H(17) C(31) 3.224 ? . 2_756
H(17) C(32) 3.551 ? . 2_756
H(17) H(14) 3.564 ? . 3_766
H(17) H(16) 2.323 ? . .
H(17) H(18) 2.332 ? . .
H(17) H(26) 2.892 ? . 2_756
H(17) H(28) 3.441 ? . 2_756
H(17) H(29) 3.365 ? . 2_756
H(18) O(1) 3.519 ? . 2_756
H(18) O(3) 2.877 ? . 2_756
H(18) O(7) 3.057 ? . .
H(18) N(2) 3.250 ? . .
H(18) C(20) 3.233 ? . .
H(18) C(21) 2.029 ? . .
H(18) C(23) 2.045 ? . .
H(18) C(24) 2.709 ? . .
H(18) H(11) 3.458 ? . 2_756
H(18) H(17) 2.332 ? . .
H(18) H(19) 2.558 ? . .
H(18) H(20) 2.976 ? . .
H(18) H(29) 3.125 ? . 2_756
H(19) Cl(2) 2.935 ? . .
H(19) O(5) 2.913 ? . .
H(19) O(6) 2.603 ? . .
H(19) O(7) 2.383 ? . .
H(19) N(2) 3.121 ? . .
H(19) N(3) 2.006 ? . .
H(19) C(12) 2.553 ? . .
H(19) C(22) 2.664 ? . .
H(19) C(23) 2.033 ? . .
H(19) C(25) 2.773 ? . .
H(19) H(9) 2.650 ? . .
H(19) H(10) 2.478 ? . .
H(19) H(18) 2.558 ? . .
H(19) H(20) 1.551 ? . .
H(19) H(21) 2.516 ? . .
H(19) H(22) 3.422 ? . .
H(20) Cu(1) 2.946 ? . .
H(20) Cl(1) 3.172 ? . .
H(20) O(2) 2.422 ? . .
H(20) O(3) 2.880 ? . .
H(20) O(5) 3.220 ? . .
H(20) O(6) 3.578 ? . .
H(20) O(7) 3.567 ? . .
H(20) N(2) 2.897 ? . .
H(20) N(3) 2.000 ? . .
H(20) N(4) 3.134 ? . .
H(20) C(12) 3.246 ? . .
H(20) C(22) 2.886 ? . .
H(20) C(23) 2.027 ? . .
H(20) C(25) 2.545 ? . .
H(20) C(26) 2.957 ? . .
H(20) H(9) 3.581 ? . .
H(20) H(10) 3.368 ? . .
H(20) H(18) 2.976 ? . .
H(20) H(19) 1.551 ? . .
H(20) H(21) 2.445 ? . .
H(20) H(22) 3.444 ? . .
H(20) H(24) 3.020 ? . 3_767
H(21) O(5) 3.561 ? . .
H(21) O(6) 2.639 ? . .
H(21) N(3) 2.012 ? . .
H(21) N(4) 3.114 ? . .
H(21) C(12) 2.883 ? . .
H(21) C(24) 2.476 ? . .
H(21) C(26) 2.024 ? . .
H(21) C(27) 2.682 ? . .
H(21) H(6) 3.517 ? . 2_656
H(21) H(9) 2.689 ? . .
H(21) H(10) 3.563 ? . .
H(21) H(19) 2.516 ? . .
H(21) H(20) 2.445 ? . .
H(21) H(22) 1.551 ? . .
H(21) H(23) 2.578 ? . .
H(21) H(24) 3.153 ? . 3_767
H(22) Cu(1) 3.293 ? . .
H(22) N(1) 3.002 ? . .
H(22) N(3) 2.009 ? . .
H(22) N(4) 2.925 ? . .
H(22) C(2) 3.171 ? . 2_656
H(22) C(3) 2.921 ? . 2_656
H(22) C(4) 2.809 ? . 2_656
H(22) C(5) 2.921 ? . 2_656
H(22) C(6) 3.128 ? . 2_656
H(22) C(7) 3.253 ? . 2_656
H(22) C(11) 2.799 ? . .
H(22) C(12) 2.411 ? . .
H(22) C(24) 3.216 ? . .
H(22) C(26) 2.024 ? . .
H(22) C(27) 2.835 ? . .
H(22) H(1) 3.402 ? . 2_656
H(22) H(2) 3.235 ? . 2_656
H(22) H(3) 3.419 ? . 2_656
H(22) H(9) 2.280 ? . .
H(22) H(10) 3.326 ? . .
H(22) H(19) 3.422 ? . .
H(22) H(20) 3.444 ? . .
H(22) H(21) 1.551 ? . .
H(22) H(23) 2.890 ? . .
H(23) Cl(1) 3.398 ? . 3_767
H(23) O(2) 2.914 ? . 3_767
H(23) O(4) 2.770 ? . 3_767
H(23) N(4) 3.231 ? . .
H(23) C(6) 3.212 ? . 2_656
H(23) C(7) 3.264 ? . 2_656
H(23) C(25) 2.689 ? . .
H(23) C(26) 2.024 ? . .
H(23) C(27) 3.370 ? . 3_767
H(23) C(28) 2.039 ? . .
H(23) C(28) 3.277 ? . 3_767
H(23) C(29) 3.252 ? . .
H(23) H(4) 3.084 ? . 2_656
H(23) H(5) 3.206 ? . 2_656
H(23) H(21) 2.578 ? . .
H(23) H(22) 2.890 ? . .
H(23) H(23) 3.551 ? . 3_767
H(23) H(24) 2.352 ? . .
H(23) H(24) 3.426 ? . 3_767
H(24) O(2) 2.586 ? . 3_767
H(24) O(5) 2.608 ? . 3_767
H(24) C(26) 3.244 ? . .
H(24) C(27) 2.038 ? . .
H(24) C(27) 3.572 ? . 3_767
H(24) C(29) 2.039 ? . .
H(24) C(30) 3.237 ? . .
H(24) H(8) 3.555 ? . 2_646
H(24) H(11) 3.595 ? . 4_455
H(24) H(12) 3.508 ? . 4_455
H(24) H(20) 3.020 ? . 3_767
H(24) H(21) 3.153 ? . 3_767
H(24) H(23) 2.352 ? . .
H(24) H(23) 3.426 ? . 3_767
H(24) H(25) 2.355 ? . .
H(25) Cl(2) 3.433 ? . 3_767
H(25) O(4) 3.525 ? . .
H(25) O(5) 2.861 ? . 3_767
H(25) O(8) 3.488 ? . 1_545
H(25) O(9) 2.670 ? . 1_545
H(25) O(10) 2.666 ? . 1_545
H(25) O(10) 2.722 ? . 3_767
H(25) N(4) 3.232 ? . .
H(25) C(9) 3.460 ? . 2_646
H(25) C(27) 3.252 ? . .
H(25) C(28) 2.044 ? . .
H(25) C(30) 2.028 ? . .
H(25) H(2) 3.503 ? . .
H(25) H(6) 3.284 ? . 4_555
H(25) H(7) 2.835 ? . 2_646
H(25) H(8) 3.379 ? . 2_646
H(25) H(24) 2.355 ? . .
H(25) H(26) 2.316 ? . .
H(26) Cu(1) 3.109 ? . .
H(26) O(3) 3.460 ? . .
H(26) O(4) 3.010 ? . .
H(26) O(8) 2.550 ? . 1_545
H(26) O(9) 2.466 ? . 1_545
H(26) O(10) 3.380 ? . 1_545
H(26) N(4) 1.978 ? . .
H(26) N(5) 2.658 ? . .
H(26) C(3) 3.277 ? . .
H(26) C(4) 3.237 ? . .
H(26) C(26) 3.169 ? . .
H(26) C(28) 3.230 ? . .
H(26) C(29) 2.012 ? . .
H(26) C(31) 3.071 ? . .
H(26) H(1) 3.020 ? . .
H(26) H(2) 2.948 ? . .
H(26) H(17) 2.892 ? . 2_746
H(26) H(25) 2.316 ? . .
H(27) O(1) 2.761 ? . 2_746
H(27) N(5) 3.038 ? . .
H(27) C(6) 3.364 ? . .
H(27) C(15) 3.580 ? . .
H(27) C(16) 3.139 ? . .
H(27) C(17) 3.245 ? . .
H(27) C(31) 1.983 ? . .
H(27) H(4) 3.426 ? . .
H(27) H(12) 3.291 ? . .
H(27) H(13) 3.450 ? . .
H(27) H(13) 2.807 ? . 3_756
H(27) H(28) 1.551 ? . .
H(27) H(29) 1.551 ? . .
H(28) Cl(2) 3.387 ? . 1_545
H(28) O(1) 3.294 ? . 2_746
H(28) O(7) 2.129 ? . 1_545
H(28) O(8) 2.526 ? . 1_545
H(28) O(9) 3.554 ? . 1_545
H(28) N(5) 3.047 ? . .
H(28) C(5) 3.392 ? . .
H(28) C(21) 3.587 ? . 2_746
H(28) C(31) 1.985 ? . .
H(28) H(3) 3.350 ? . .
H(28) H(13) 3.526 ? . 3_756
H(28) H(17) 3.441 ? . 2_746
H(28) H(27) 1.551 ? . .
H(28) H(29) 1.551 ? . .
H(29) Cl(1) 3.029 ? . 2_746
H(29) O(1) 2.718 ? . 2_746
H(29) O(2) 2.972 ? . 2_746
H(29) O(3) 2.979 ? . 2_746
H(29) O(7) 3.384 ? . 1_545
H(29) N(5) 3.032 ? . .
H(29) C(15) 3.378 ? . .
H(29) C(16) 3.361 ? . .
H(29) C(21) 3.298 ? . 2_746
H(29) C(22) 3.118 ? . 2_746
H(29) C(31) 1.986 ? . .
H(29) H(11) 3.422 ? . .
H(29) H(12) 3.369 ? . .
H(29) H(17) 3.365 ? . 2_746
H(29) H(18) 3.125 ? . 2_746
H(29) H(27) 1.551 ? . .
H(29) H(28) 1.551 ? . .

loop_
_geom_torsion_atom_site_label_1
_geom_torsion_atom_site_label_2
_geom_torsion_atom_site_label_3
_geom_torsion_atom_site_label_4
_geom_torsion
_geom_torsion_publ_flag
_geom_torsion_site_symmetry_1
_geom_torsion_site_symmetry_2
_geom_torsion_site_symmetry_3
_geom_torsion_site_symmetry_4
N(1) Cu(1) N(2) C(13) -90.0(2) ? . . . .
N(1) Cu(1) N(2) C(23) 107.58(19) ? . . . .
N(2) Cu(1) N(1) C(1) 114.7(3) ? . . . .
N(2) Cu(1) N(1) C(11) -47.4(2) ? . . . .
N(1) Cu(1) N(3) C(12) -35.0(2) ? . . . .
N(1) Cu(1) N(3) C(24) -153.6(2) ? . . . .
N(1) Cu(1) N(3) C(25) 86.32(18) ? . . . .
N(3) Cu(1) N(1) C(1) -169.9(3) ? . . . .
N(3) Cu(1) N(1) C(11) 28.0(2) ? . . . .
N(1) Cu(1) N(4) C(26) -66.7(2) ? . . . .
N(1) Cu(1) N(4) C(30) 111.1(2) ? . . . .
N(4) Cu(1) N(1) C(1) -89.3(3) ? . . . .
N(4) Cu(1) N(1) C(11) 108.7(2) ? . . . .
N(1) Cu(1) N(5) C(31) 60(3) ? . . . .
N(5) Cu(1) N(1) C(1) 11.2(3) ? . . . .
N(5) Cu(1) N(1) C(11) -150.8(2) ? . . . .
N(2) Cu(1) N(3) C(12) 76.1(2) ? . . . .
N(2) Cu(1) N(3) C(24) -42.45(19) ? . . . .
N(2) Cu(1) N(3) C(25) -162.52(18) ? . . . .
N(3) Cu(1) N(2) C(13) -164.1(2) ? . . . .
N(3) Cu(1) N(2) C(23) 33.50(18) ? . . . .
N(2) Cu(1) N(4) C(26) 75.8(2) ? . . . .
N(2) Cu(1) N(4) C(30) -106.4(2) ? . . . .
N(4) Cu(1) N(2) C(13) 128.7(2) ? . . . .
N(4) Cu(1) N(2) C(23) -33.8(2) ? . . . .
N(2) Cu(1) N(5) C(31) -51(3) ? . . . .
N(5) Cu(1) N(2) C(13) 19.3(2) ? . . . .
N(5) Cu(1) N(2) C(23) -143.18(18) ? . . . .
N(3) Cu(1) N(4) C(26) 9.65(19) ? . . . .
N(3) Cu(1) N(4) C(30) -172.5(2) ? . . . .
N(4) Cu(1) N(3) C(12) -139.9(2) ? . . . .
N(4) Cu(1) N(3) C(24) 101.55(19) ? . . . .
N(4) Cu(1) N(3) C(25) -18.53(17) ? . . . .
N(3) Cu(1) N(5) C(31) -104(3) ? . . . .
N(5) Cu(1) N(3) C(12) 129.5(14) ? . . . .
N(5) Cu(1) N(3) C(24) 10.9(16) ? . . . .
N(5) Cu(1) N(3) C(25) -109.2(15) ? . . . .
N(4) Cu(1) N(5) C(31) 166(3) ? . . . .
N(5) Cu(1) N(4) C(26) -174.49(19) ? . . . .
N(5) Cu(1) N(4) C(30) 3.4(2) ? . . . .
O(5) Cl(2) O(7) O(8) -126.8(3) ? . . . .
O(5) Cl(2) O(8) O(7) 75.2(3) ? . . . .
O(5) Cl(2) O(8) O(9) -91.9(4) ? . . . .
O(5) Cl(2) O(9) O(8) 114.6(4) ? . . . .
O(5) Cl(2) O(9) O(10) -79.2(3) ? . . . .
O(5) Cl(2) O(10) O(9) 115.8(3) ? . . . .
O(6) Cl(2) O(7) O(8) 117.9(3) ? . . . .
O(6) Cl(2) O(8) O(7) -84.4(3) ? . . . .
O(6) Cl(2) O(8) O(9) 108.4(4) ? . . . .
O(6) Cl(2) O(9) O(8) -99.5(4) ? . . . .
O(6) Cl(2) O(9) O(10) 66.6(4) ? . . . .
O(6) Cl(2) O(10) O(9) -128.9(3) ? . . . .
O(7) Cl(2) O(8) O(9) -167.2(5) ? . . . .
O(7) Cl(2) O(9) O(8) 11.8(5) ? . . . .
O(7) Cl(2) O(9) O(10) 178.0(3) ? . . . .
O(9) Cl(2) O(7) O(8) -9.4(4) ? . . . .
O(7) Cl(2) O(10) O(9) -5.0(8) ? . . . .
O(10) Cl(2) O(7) O(8) -5.4(8) ? . . . .
O(8) Cl(2) O(9) O(10) 166.1(6) ? . . . .
O(9) Cl(2) O(8) O(7) 167.2(5) ? . . . .
O(8) Cl(2) O(10) O(9) -9.8(4) ? . . . .
O(10) Cl(2) O(8) O(7) 177.9(3) ? . . . .
O(10) Cl(2) O(8) O(9) 10.7(4) ? . . . .
O(10) Cl(2) O(9) O(8) -166.1(6) ? . . . .
Cl(2) O(7) O(8) O(9) 15.6(6) ? . . . .
Cl(2) O(8) O(9) O(10) -21.0(8) ? . . . .
O(7) O(8) O(9) Cl(2) -15.3(6) ? . . . .
O(7) O(8) O(9) O(10) -36.3(13) ? . . . .
O(8) O(9) O(10) Cl(2) 20.1(8) ? . . . .
Cu(1) N(1) C(1) C(2) 22.6(4) ? . . . .
Cu(1) N(1) C(1) C(8) -158.0(2) ? . . . .
Cu(1) N(1) C(11) C(10) 163.3(3) ? . . . .
Cu(1) N(1) C(11) C(12) -14.1(3) ? . . . .
C(1) N(1) C(11) C(10) -1.3(5) ? . . . .
C(1) N(1) C(11) C(12) -178.6(3) ? . . . .
C(11) N(1) C(1) C(2) -176.9(3) ? . . . .
C(11) N(1) C(1) C(8) 2.5(5) ? . . . .
Cu(1) N(2) C(13) C(14) 26.6(3) ? . . . .
Cu(1) N(2) C(13) C(20) -156.8(2) ? . . . .
Cu(1) N(2) C(23) C(22) 164.5(2) ? . . . .
Cu(1) N(2) C(23) C(24) -15.5(2) ? . . . .
C(13) N(2) C(23) C(22) -0.5(4) ? . . . .
C(13) N(2) C(23) C(24) 179.5(2) ? . . . .
C(23) N(2) C(13) C(14) -172.4(2) ? . . . .
C(23) N(2) C(13) C(20) 4.2(4) ? . . . .
Cu(1) N(3) C(12) C(11) 38.6(3) ? . . . .
Cu(1) N(3) C(24) C(23) 45.3(2) ? . . . .
Cu(1) N(3) C(25) C(26) 24.0(2) ? . . . .
C(12) N(3) C(24) C(23) -71.8(3) ? . . . .
C(24) N(3) C(12) C(11) 151.9(2) ? . . . .
C(12) N(3) C(25) C(26) 144.6(2) ? . . . .
C(25) N(3) C(12) C(11) -82.4(3) ? . . . .
C(24) N(3) C(25) C(26) -90.3(2) ? . . . .
C(25) N(3) C(24) C(23) 163.6(2) ? . . . .
Cu(1) N(4) C(26) C(25) 1.9(3) ? . . . .
Cu(1) N(4) C(26) C(27) 177.9(2) ? . . . .
Cu(1) N(4) C(30) C(29) -176.5(2) ? . . . .
C(26) N(4) C(30) C(29) 1.3(4) ? . . . .
C(30) N(4) C(26) C(25) -176.1(2) ? . . . .
C(30) N(4) C(26) C(27) -0.2(3) ? . . . .
Cu(1) N(5) C(31) C(32) 58(13) ? . . . .
N(1) C(1) C(2) C(3) 45.0(4) ? . . . .
N(1) C(1) C(2) C(7) -133.5(3) ? . . . .
N(1) C(1) C(8) C(9) -1.9(5) ? . . . .
C(2) C(1) C(8) C(9) 177.4(3) ? . . . .
C(8) C(1) C(2) C(3) -134.3(3) ? . . . .
C(8) C(1) C(2) C(7) 47.1(5) ? . . . .
C(1) C(2) C(3) C(4) -176.7(2) ? . . . .
C(1) C(2) C(7) C(6) 177.6(3) ? . . . .
C(3) C(2) C(7) C(6) -1.0(5) ? . . . .
C(7) C(2) C(3) C(4) 1.8(4) ? . . . .
C(2) C(3) C(4) C(5) -1.3(4) ? . . . .
C(3) C(4) C(5) C(6) -0.2(4) ? . . . .
C(4) C(5) C(6) C(7) 1.1(5) ? . . . .
C(5) C(6) C(7) C(2) -0.5(5) ? . . . .
C(1) C(8) C(9) C(10) 0.0(4) ? . . . .
C(8) C(9) C(10) C(11) 1.1(5) ? . . . .
C(9) C(10) C(11) N(1) -0.5(5) ? . . . .
C(9) C(10) C(11) C(12) 176.7(3) ? . . . .
N(1) C(11) C(12) N(3) -14.3(4) ? . . . .
C(10) C(11) C(12) N(3) 168.3(3) ? . . . .
N(2) C(13) C(14) C(15) -137.3(3) ? . . . .
N(2) C(13) C(14) C(19) 44.5(4) ? . . . .
N(2) C(13) C(20) C(21) -3.7(4) ? . . . .
C(14) C(13) C(20) C(21) 172.9(2) ? . . . .
C(20) C(13) C(14) C(15) 46.0(4) ? . . . .
C(20) C(13) C(14) C(19) -132.1(3) ? . . . .
C(13) C(14) C(15) C(16) -178.1(3) ? . . . .
C(13) C(14) C(19) C(18) 177.5(3) ? . . . .
C(15) C(14) C(19) C(18) -0.8(5) ? . . . .
C(19) C(14) C(15) C(16) 0.1(3) ? . . . .
C(14) C(15) C(16) C(17) 0.3(5) ? . . . .
C(15) C(16) C(17) C(18) -0.0(4) ? . . . .
C(16) C(17) C(18) C(19) -0.6(5) ? . . . .
C(17) C(18) C(19) C(14) 1.0(5) ? . . . .
C(13) C(20) C(21) C(22) -0.6(4) ? . . . .
C(20) C(21) C(22) C(23) 4.1(4) ? . . . .
C(21) C(22) C(23) N(2) -3.6(4) ? . . . .
C(21) C(22) C(23) C(24) 176.4(2) ? . . . .
N(2) C(23) C(24) N(3) -19.9(3) ? . . . .
C(22) C(23) C(24) N(3) 160.1(2) ? . . . .
N(3) C(25) C(26) N(4) -17.4(3) ? . . . .
N(3) C(25) C(26) C(27) 166.6(2) ? . . . .
N(4) C(26) C(27) C(28) -1.1(4) ? . . . .
C(25) C(26) C(27) C(28) 174.6(2) ? . . . .
C(26) C(27) C(28) C(29) 1.3(4) ? . . . .
C(27) C(28) C(29) C(30) -0.3(4) ? . . . .
C(28) C(29) C(30) N(4) -1.1(4) ? . . . .
